data_7225717
loop_
_publ_author_name
'Bagd\<zi\=unas, Gintautas'
'Grybauskait\.e, Gintar\.e'
'Kostiv, Nataliya'
'Ivaniuk, Khrystyna'
'Volyniuk, Dmytro'
'Lazauskas, Algirdas'

_publ_section_title
;
 Green and red phosphorescent organic light-emitting diodes with ambipolar
 hosts based on phenothiazine and carbazole moieties: photoelectrical
 properties, morphology and efficiency
;
_journal_issue 66
_journal_name_full 'RSC Adv.'
_journal_page_first 61544
_journal_paper_doi 10.1039/C6RA12692H
_journal_volume 6
_journal_year 2016
_chemical_formula_moiety 'C41 H34 N4 O S2'
_chemical_formula_sum 'C47 H48 N6 O3 S2'
_chemical_formula_weight 662.87
_chemical_melting_point 552.0(10)
_chemical_name_systematic '10,10?-(9-Ethyl-9H-carbazole-3,6-diyl)bis(10H-phenothiazine '
_space_group_IT_number 2
_symmetry_cell_setting triclinic
_symmetry_Int_Tables_number 2
_symmetry_space_group_name_Hall '-P 1'
_symmetry_space_group_name_H-M 'P -1'
_atom_sites_solution_hydrogens geom
_atom_sites_solution_primary direct
_atom_sites_solution_secondary difmap
_audit_update_record
;
2016-01-06 deposited with the CCDC.
2016-06-20 downloaded from the CCDC.
;
_cell_angle_alpha 64.33(5)
_cell_angle_beta 68.53(6)
_cell_angle_gamma 71.15(6)
_cell_formula_units_Z 4
_cell_length_a 14.270(17)
_cell_length_b 15.761(18)
_cell_length_c 19.565(18)
_cell_measurement_reflns_used 4417
_cell_measurement_temperature 273
_cell_measurement_theta_max 27.49
_cell_measurement_theta_min 3.03
_cell_volume 3619(7)
_computing_cell_refinement 'CrystalClear-SM Expert 2.0 r15'
_computing_data_collection 'CrystalClear-SM Expert 2.0 r15 (Rigaku, 2011)'
_computing_data_reduction 'CrystalClear-SM Expert 2.0 r15'
_computing_molecular_graphics 'CrystalStructure 4.0'
_computing_publication_material 'CrystalStructure 4.0 (Rigaku, 2010)'
_computing_structure_refinement 'SHELXL97 (Sheldrick, 2008)'
_computing_structure_solution 'SIR92 (Altomare, et al., 1994)'
_diffrn_ambient_temperature 293
_diffrn_detector_area_resol_mean 13.653
_diffrn_measured_fraction_theta_full 0.993
_diffrn_measured_fraction_theta_max 0.993
_diffrn_measurement_device_type 'Rigaku XtaLAB mini'
_diffrn_measurement_method \w
_diffrn_radiation_type 'Mo K\a'
_diffrn_radiation_wavelength 0.71075
_diffrn_reflns_av_R_equivalents 0.1746
_diffrn_reflns_limit_h_max 18
_diffrn_reflns_limit_h_min -18
_diffrn_reflns_limit_k_max 20
_diffrn_reflns_limit_k_min -20
_diffrn_reflns_limit_l_max 25
_diffrn_reflns_limit_l_min -25
_diffrn_reflns_number 37794
_diffrn_reflns_theta_full 27.49
_diffrn_reflns_theta_max 27.48
_diffrn_standards_number 0
_exptl_absorpt_coefficient_mu 0.184
_exptl_absorpt_correction_T_max 0.989
_exptl_absorpt_correction_T_min 0.770
_exptl_absorpt_correction_type multi-scan
_exptl_absorpt_process_details 'REQAB (Rigaku, 1998)'
_exptl_crystal_colour colorless
_exptl_crystal_density_diffrn 1.216
_exptl_crystal_density_method 'not measured'
_exptl_crystal_description block
_exptl_crystal_F_000 1392.00
_exptl_crystal_preparation Luminescent
_exptl_crystal_recrystallization_method 'Re-crystallisation from solvent: N,N-dimethylphormamide and isopropanol'
_exptl_crystal_size_max 0.220
_exptl_crystal_size_mid 0.140
_exptl_crystal_size_min 0.060
_refine_diff_density_max 0.660
_refine_diff_density_min -0.390
_refine_ls_extinction_method none
_refine_ls_goodness_of_fit_ref 0.995
_refine_ls_hydrogen_treatment constr
_refine_ls_number_parameters 910
_refine_ls_number_reflns 16516
_refine_ls_number_restraints 0
_refine_ls_R_factor_gt 0.1040
_refine_ls_shift/su_max 0.001
_refine_ls_structure_factor_coef Fsqd
_refine_ls_weighting_details 'w = 1/[\s^2^(Fo^2^)+(0.1665P)^2^+0.0000P] where P=(Fo^2^+2Fc^2^)/3'
_refine_ls_weighting_scheme calc
_refine_ls_wR_factor_ref 0.3928
_reflns_number_gt 5225
_reflns_number_total 16516
_reflns_threshold_expression F^2^>2.0\s(F^2^)
_cod_data_source_file c6ra12692h2.cif
_cod_data_source_block GG05
_cod_depositor_comments
;
The following automatic conversions were performed:

'_chemical_melting_point' value '551-553' was changed to '552.0(10)'
- the average value was taken and precision was estimated.

Automatic conversion script
Id: cif_fix_values 4268 2015-11-12 08:31:59Z antanas 
;
_cod_original_formula_sum C47H48N6O3S2
_cod_database_code 7225717

loop_
_symmetry_equiv_pos_site_id
_symmetry_equiv_pos_as_xyz
1 +X,+Y,+Z
2 -X,-Y,-Z

loop_
_atom_site_label
_atom_site_type_symbol
_atom_site_fract_x
_atom_site_fract_y
_atom_site_fract_z
_atom_site_U_iso_or_equiv
_atom_site_adp_type
_atom_site_occupancy
_atom_site_symmetry_multiplicity
_atom_site_calc_flag
_atom_site_refinement_flags
S1 S -0.69046(13) 0.14168(16) 0.92189(12) 0.0818(7) Uani 1.0 2 d .
S2 S 0.31667(14) -0.07043(17) 0.74015(13) 0.0882(8) Uani 1.0 2 d .
S3 S -0.38156(13) 0.48448(16) 0.43241(13) 0.0786(7) Uani 1.0 2 d .
S4 S 0.5697(2) 0.38106(17) 0.28014(16) 0.1035(9) Uani 1.0 2 d .
O1 O 0.1366(7) 0.3999(6) 0.4182(5) 0.137(3) Uani 1.0 2 d .
O2 O 0.3118(18) 0.3840(15) -0.0231(14) 0.377(13) Uani 1.0 2 d .
O3 O 1.0464(8) 0.0774(7) 0.1325(6) 0.165(4) Uani 1.0 2 d .
N1 N -0.1807(5) 0.4008(5) 0.8054(5) 0.081(2) Uani 1.0 2 d .
N2 N -0.4914(4) 0.2096(4) 0.8780(3) 0.0540(13) Uani 1.0 2 d .
N3 N 0.1351(4) 0.0926(4) 0.7699(4) 0.0582(14) Uani 1.0 2 d .
N4 N 0.1412(4) 0.0427(4) 0.3667(3) 0.0558(14) Uani 1.0 2 d .
N5 N -0.1803(4) 0.3479(4) 0.4081(4) 0.0572(14) Uani 1.0 2 d .
N6 N 0.4388(4) 0.2435(4) 0.3043(3) 0.0573(14) Uani 1.0 2 d .
N7 N 0.1934(6) 0.3672(5) 0.5226(5) 0.087(2) Uani 1.0 2 d .
N8 N 0.1812(7) 0.3197(7) 0.0745(6) 0.110(3) Uani 1.0 2 d .
N9 N 0.9486(10) 0.2123(9) 0.0948(10) 0.159(5) Uani 1.0 2 d .
C1 C -0.2662(5) 0.3637(5) 0.8239(4) 0.0595(17) Uani 1.0 2 d .
C2 C -0.3715(5) 0.4093(5) 0.8384(5) 0.0661(19) Uani 1.0 2 d .
C3 C -0.4401(5) 0.3556(6) 0.8557(4) 0.0644(19) Uani 1.0 2 d .
C4 C -0.4104(5) 0.2619(5) 0.8570(4) 0.0514(15) Uani 1.0 2 d .
C5 C -0.3095(4) 0.2167(5) 0.8443(4) 0.0465(14) Uani 1.0 2 d .
C6 C -0.2357(5) 0.2694(5) 0.8262(4) 0.0495(15) Uani 1.0 2 d .
C7 C -0.1231(5) 0.2459(5) 0.8092(4) 0.0503(15) Uani 1.0 2 d .
C8 C -0.0473(5) 0.1672(5) 0.8017(4) 0.0515(15) Uani 1.0 2 d .
C9 C 0.0540(4) 0.1725(5) 0.7831(4) 0.0532(16) Uani 1.0 2 d .
C10 C 0.0800(6) 0.2533(6) 0.7758(5) 0.073(2) Uani 1.0 2 d .
C11 C 0.0095(5) 0.3358(6) 0.7792(5) 0.076(3) Uani 1.0 2 d .
C12 C -0.0935(5) 0.3310(5) 0.7960(5) 0.0632(18) Uani 1.0 2 d .
C13 C -0.5114(5) 0.2011(5) 0.8165(4) 0.0498(15) Uani 1.0 2 d .
C14 C -0.4489(5) 0.2284(5) 0.7404(4) 0.0591(17) Uani 1.0 2 d .
C15 C -0.4687(6) 0.2191(6) 0.6798(5) 0.0682(19) Uani 1.0 2 d .
C16 C -0.5492(6) 0.1801(6) 0.6932(5) 0.077(3) Uani 1.0 2 d .
C17 C -0.6131(6) 0.1529(6) 0.7684(6) 0.078(3) Uani 1.0 2 d .
C18 C -0.5968(5) 0.1647(5) 0.8301(4) 0.0567(17) Uani 1.0 2 d .
C19 C -0.6148(5) 0.1132(5) 0.9866(4) 0.0563(16) Uani 1.0 2 d .
C20 C -0.6481(6) 0.0590(6) 1.0638(5) 0.080(3) Uani 1.0 2 d .
C21 C -0.5973(7) 0.0428(6) 1.1177(5) 0.080(3) Uani 1.0 2 d .
C22 C -0.5122(6) 0.0822(6) 1.0922(5) 0.075(2) Uani 1.0 2 d .
C23 C -0.4767(5) 0.1351(5) 1.0142(4) 0.0598(17) Uani 1.0 2 d .
C24 C -0.5260(5) 0.1533(5) 0.9580(4) 0.0527(16) Uani 1.0 2 d .
C25 C 0.1578(5) 0.0790(5) 0.6977(4) 0.0503(15) Uani 1.0 2 d .
C26 C 0.1065(5) 0.1428(5) 0.6411(4) 0.0616(18) Uani 1.0 2 d .
C27 C 0.1322(6) 0.1315(6) 0.5691(4) 0.0635(18) Uani 1.0 2 d .
C28 C 0.2076(6) 0.0580(6) 0.5512(4) 0.0667(19) Uani 1.0 2 d .
C29 C 0.2573(6) -0.0047(6) 0.6076(5) 0.0662(19) Uani 1.0 2 d .
C30 C 0.2363(5) 0.0055(5) 0.6781(4) 0.0559(17) Uani 1.0 2 d .
C31 C 0.2433(5) -0.0611(5) 0.8299(4) 0.0628(18) Uani 1.0 2 d .
C32 C 0.2681(6) -0.1312(6) 0.8977(5) 0.076(3) Uani 1.0 2 d .
C33 C 0.2201(6) -0.1246(7) 0.9717(5) 0.085(3) Uani 1.0 2 d .
C34 C 0.1456(6) -0.0441(7) 0.9774(5) 0.086(3) Uani 1.0 2 d .
C35 C 0.1176(5) 0.0253(6) 0.9116(5) 0.069(2) Uani 1.0 2 d .
C36 C 0.1647(5) 0.0182(5) 0.8378(4) 0.0568(17) Uani 1.0 2 d .
C37 C -0.1797(7) 0.5025(7) 0.7877(8) 0.114(4) Uani 1.0 2 d .
C38 C -0.1842(12) 0.5158(11) 0.8542(9) 0.185(7) Uani 1.0 2 d .
C39 C 0.0532(4) 0.1101(5) 0.3806(4) 0.0508(15) Uani 1.0 2 d .
C40 C -0.0498(5) 0.1056(5) 0.3984(5) 0.069(2) Uani 1.0 2 d .
C41 C -0.1225(5) 0.1856(5) 0.4067(5) 0.0634(19) Uani 1.0 2 d .
C42 C -0.0972(5) 0.2677(5) 0.3992(4) 0.0563(17) Uani 1.0 2 d .
C43 C 0.0043(4) 0.2729(5) 0.3823(4) 0.0542(16) Uani 1.0 2 d .
C44 C 0.0809(4) 0.1938(4) 0.3700(4) 0.0445(14) Uani 1.0 2 d .
C45 C 0.1917(4) 0.1749(5) 0.3500(4) 0.0474(15) Uani 1.0 2 d .
C46 C 0.2627(5) 0.2293(5) 0.3350(4) 0.0491(15) Uani 1.0 2 d .
C47 C 0.3652(5) 0.1886(5) 0.3182(4) 0.0533(16) Uani 1.0 2 d .
C48 C 0.3986(5) 0.0962(5) 0.3143(4) 0.0577(17) Uani 1.0 2 d .
C49 C 0.3306(5) 0.0417(5) 0.3288(4) 0.0561(16) Uani 1.0 2 d .
C50 C 0.2255(5) 0.0817(5) 0.3473(4) 0.0465(14) Uani 1.0 2 d .
C51 C -0.2110(5) 0.3643(5) 0.4796(4) 0.0566(17) Uani 1.0 2 d .
C52 C -0.1541(6) 0.3189(6) 0.5357(5) 0.071(2) Uani 1.0 2 d .
C53 C -0.1853(7) 0.3363(6) 0.6028(5) 0.082(3) Uani 1.0 2 d .
C54 C -0.2750(7) 0.4020(6) 0.6203(5) 0.080(3) Uani 1.0 2 d .
C55 C -0.3311(6) 0.4475(6) 0.5650(5) 0.074(2) Uani 1.0 2 d .
C56 C -0.3032(5) 0.4301(6) 0.4984(5) 0.0675(19) Uani 1.0 2 d .
C57 C -0.2876(5) 0.4970(5) 0.3431(5) 0.0637(18) Uani 1.0 2 d .
C58 C -0.3039(7) 0.5708(6) 0.2745(6) 0.083(3) Uani 1.0 2 d .
C59 C -0.2386(8) 0.5763(6) 0.2019(6) 0.098(3) Uani 1.0 2 d .
C60 C -0.1508(7) 0.5037(7) 0.1961(5) 0.086(3) Uani 1.0 2 d .
C61 C -0.1310(6) 0.4300(5) 0.2642(5) 0.071(2) Uani 1.0 2 d .
C62 C -0.1974(5) 0.4240(5) 0.3373(4) 0.0566(17) Uani 1.0 2 d .
C63 C 0.4808(5) 0.2209(5) 0.3664(4) 0.0537(16) Uani 1.0 2 d .
C64 C 0.4548(5) 0.1465(5) 0.4388(5) 0.0634(18) Uani 1.0 2 d .
C65 C 0.4966(6) 0.1234(6) 0.4991(5) 0.073(2) Uani 1.0 2 d .
C66 C 0.5621(6) 0.1765(7) 0.4898(5) 0.076(3) Uani 1.0 2 d .
C67 C 0.5857(6) 0.2516(7) 0.4243(6) 0.077(3) Uani 1.0 2 d .
C68 C 0.5458(5) 0.2755(5) 0.3607(5) 0.0668(19) Uani 1.0 2 d .
C69 C 0.5506(5) 0.3574(5) 0.2073(5) 0.068(2) Uani 1.0 2 d .
C70 C 0.5952(6) 0.4073(6) 0.1306(6) 0.088(3) Uani 1.0 2 d .
C71 C 0.5755(7) 0.4003(7) 0.0681(6) 0.101(4) Uani 1.0 2 d .
C72 C 0.5095(7) 0.3421(7) 0.0851(6) 0.089(3) Uani 1.0 2 d .
C73 C 0.4661(6) 0.2907(6) 0.1622(5) 0.074(2) Uani 1.0 2 d .
C74 C 0.4848(5) 0.2960(5) 0.2251(4) 0.0566(17) Uani 1.0 2 d .
C75 C 0.1446(6) -0.0542(5) 0.3712(5) 0.0647(19) Uani 1.0 2 d .
C76 C 0.1514(8) -0.0565(7) 0.2935(6) 0.100(3) Uani 1.0 2 d .
C77 C 0.2739(8) 0.3158(8) 0.5629(7) 0.129(4) Uani 1.0 2 d .
C78 C 0.1010(9) 0.4180(8) 0.5598(7) 0.123(4) Uani 1.0 2 d .
C79 C 0.2029(11) 0.3648(9) 0.4556(9) 0.133(4) Uani 1.0 2 d .
C80 C 0.1680(10) 0.2378(9) 0.1497(7) 0.135(4) Uani 1.0 2 d .
C81 C 0.0879(11) 0.4069(15) 0.0483(12) 0.239(10) Uani 1.0 2 d .
C82 C 0.2771(14) 0.3292(14) 0.0330(11) 0.184(8) Uani 1.0 2 d .
C83 C 0.956(4) 0.268(3) 0.0116(19) 0.51(4) Uani 1.0 2 d .
C84 C 0.9917(19) 0.1430(13) 0.118(3) 0.42(3) Uani 1.0 2 d .
C85 C 0.8729(16) 0.257(3) 0.143(3) 0.46(4) Uani 1.0 2 d .
H2 H -0.3921 0.4726 0.8361 0.0793 Uiso 1.0 2 calc R
H3 H -0.5098 0.3824 0.8671 0.0773 Uiso 1.0 2 calc R
H5 H -0.2906 0.1530 0.8476 0.0558 Uiso 1.0 2 calc R
H8 H -0.0644 0.1111 0.8091 0.0618 Uiso 1.0 2 calc R
H10 H 0.1487 0.2520 0.7683 0.0874 Uiso 1.0 2 calc R
H11 H 0.0287 0.3913 0.7708 0.0916 Uiso 1.0 2 calc R
H14 H -0.3922 0.2536 0.7296 0.0709 Uiso 1.0 2 calc R
H15 H -0.4263 0.2399 0.6291 0.0818 Uiso 1.0 2 calc R
H16 H -0.5607 0.1722 0.6527 0.0923 Uiso 1.0 2 calc R
H17 H -0.6683 0.1261 0.7785 0.0941 Uiso 1.0 2 calc R
H20 H -0.7057 0.0326 1.0805 0.0959 Uiso 1.0 2 calc R
H21 H -0.6203 0.0059 1.1704 0.0956 Uiso 1.0 2 calc R
H22 H -0.4782 0.0728 1.1281 0.0896 Uiso 1.0 2 calc R
H23 H -0.4179 0.1597 0.9983 0.0717 Uiso 1.0 2 calc R
H26 H 0.0548 0.1932 0.6511 0.0739 Uiso 1.0 2 calc R
H27 H 0.0971 0.1753 0.5318 0.0761 Uiso 1.0 2 calc R
H28 H 0.2241 0.0512 0.5030 0.0800 Uiso 1.0 2 calc R
H29 H 0.3071 -0.0562 0.5977 0.0795 Uiso 1.0 2 calc R
H32 H 0.3188 -0.1848 0.8935 0.0911 Uiso 1.0 2 calc R
H33 H 0.2377 -0.1731 1.0162 0.1018 Uiso 1.0 2 calc R
H34 H 0.1144 -0.0370 1.0260 0.1028 Uiso 1.0 2 calc R
H35 H 0.0661 0.0781 0.9166 0.0829 Uiso 1.0 2 calc R
H37A H -0.1176 0.5199 0.7475 0.1373 Uiso 1.0 2 calc R
H37B H -0.2379 0.5442 0.7676 0.1373 Uiso 1.0 2 calc R
H38A H -0.1258 0.4756 0.8736 0.2215 Uiso 1.0 2 calc R
H38B H -0.2460 0.4993 0.8939 0.2215 Uiso 1.0 2 calc R
H38C H -0.1837 0.5818 0.8414 0.2215 Uiso 1.0 2 calc R
H40 H -0.0684 0.0509 0.4044 0.0825 Uiso 1.0 2 calc R
H41 H -0.1914 0.1844 0.4178 0.0761 Uiso 1.0 2 calc R
H43 H 0.0215 0.3269 0.3791 0.0651 Uiso 1.0 2 calc R
H46 H 0.2409 0.2910 0.3364 0.0589 Uiso 1.0 2 calc R
H48 H 0.4687 0.0713 0.3016 0.0693 Uiso 1.0 2 calc R
H49 H 0.3535 -0.0196 0.3264 0.0673 Uiso 1.0 2 calc R
H52 H -0.0931 0.2756 0.5261 0.0858 Uiso 1.0 2 calc R
H53 H -0.1460 0.3037 0.6388 0.0987 Uiso 1.0 2 calc R
H54 H -0.2959 0.4144 0.6666 0.0959 Uiso 1.0 2 calc R
H55 H -0.3908 0.4920 0.5746 0.0884 Uiso 1.0 2 calc R
H58 H -0.3620 0.6190 0.2778 0.1001 Uiso 1.0 2 calc R
H59 H -0.2521 0.6272 0.1571 0.1174 Uiso 1.0 2 calc R
H60 H -0.1065 0.5051 0.1472 0.1029 Uiso 1.0 2 calc R
H61 H -0.0714 0.3835 0.2604 0.0849 Uiso 1.0 2 calc R
H64 H 0.4079 0.1119 0.4460 0.0760 Uiso 1.0 2 calc R
H65 H 0.4805 0.0722 0.5457 0.0881 Uiso 1.0 2 calc R
H66 H 0.5912 0.1600 0.5304 0.0916 Uiso 1.0 2 calc R
H67 H 0.6284 0.2881 0.4206 0.0928 Uiso 1.0 2 calc R
H70 H 0.6394 0.4466 0.1197 0.1053 Uiso 1.0 2 calc R
H71 H 0.6064 0.4343 0.0162 0.1208 Uiso 1.0 2 calc R
H72 H 0.4944 0.3375 0.0446 0.1063 Uiso 1.0 2 calc R
H73 H 0.4226 0.2510 0.1727 0.0888 Uiso 1.0 2 calc R
H75A H 0.0834 -0.0767 0.4095 0.0776 Uiso 1.0 2 calc R
H75B H 0.2036 -0.0978 0.3894 0.0776 Uiso 1.0 2 calc R
H76A H 0.2125 -0.0353 0.2556 0.1197 Uiso 1.0 2 calc R
H76B H 0.0923 -0.0147 0.2758 0.1197 Uiso 1.0 2 calc R
H76C H 0.1536 -0.1208 0.2995 0.1197 Uiso 1.0 2 calc R
H77A H 0.3362 0.3389 0.5304 0.1549 Uiso 1.0 2 calc R
H77B H 0.2851 0.2484 0.5733 0.1549 Uiso 1.0 2 calc R
H77C H 0.2537 0.3261 0.6116 0.1549 Uiso 1.0 2 calc R
H78A H 0.0442 0.3907 0.5693 0.1476 Uiso 1.0 2 calc R
H78B H 0.0901 0.4843 0.5263 0.1476 Uiso 1.0 2 calc R
H78C H 0.1065 0.4132 0.6089 0.1476 Uiso 1.0 2 calc R
H79 H 0.2659 0.3334 0.4326 0.1598 Uiso 1.0 2 calc R
H80A H 0.1998 0.2424 0.1832 0.1617 Uiso 1.0 2 calc R
H80B H 0.1996 0.1789 0.1399 0.1617 Uiso 1.0 2 calc R
H80C H 0.0961 0.2388 0.1748 0.1617 Uiso 1.0 2 calc R
H81A H 0.0896 0.4181 -0.0044 0.2874 Uiso 1.0 2 calc R
H81B H 0.0953 0.4640 0.0505 0.2874 Uiso 1.0 2 calc R
H81C H 0.0236 0.3901 0.0833 0.2874 Uiso 1.0 2 calc R
H82 H 0.3260 0.2795 0.0555 0.2205 Uiso 1.0 2 calc R
H83A H 0.9342 0.2348 -0.0097 0.6102 Uiso 1.0 2 calc R
H83B H 1.0256 0.2748 -0.0160 0.6102 Uiso 1.0 2 calc R
H83C H 0.9123 0.3299 0.0057 0.6102 Uiso 1.0 2 calc R
H84 H 0.9385 0.1214 0.1620 0.5087 Uiso 1.0 2 calc R
H85A H 0.9020 0.2639 0.1771 0.5535 Uiso 1.0 2 calc R
H85B H 0.8207 0.2191 0.1742 0.5535 Uiso 1.0 2 calc R
H85C H 0.8430 0.3193 0.1116 0.5535 Uiso 1.0 2 calc R

loop_
_atom_site_aniso_label
_atom_site_aniso_U_11
_atom_site_aniso_U_22
_atom_site_aniso_U_33
_atom_site_aniso_U_12
_atom_site_aniso_U_13
_atom_site_aniso_U_23
S1 0.0459(10) 0.1078(17) 0.0873(15) -0.0285(10) -0.0182(10) -0.0210(12)
S2 0.0492(11) 0.1116(18) 0.0877(16) 0.0221(11) -0.0265(10) -0.0415(13)
S3 0.0401(9) 0.0993(16) 0.1007(16) 0.0011(9) -0.0252(10) -0.0445(13)
S4 0.1088(18) 0.0803(16) 0.137(3) -0.0480(14) -0.0506(16) -0.0170(14)
O1 0.144(7) 0.132(7) 0.174(8) 0.020(5) -0.100(6) -0.075(6)
O2 0.36(3) 0.28(3) 0.39(3) -0.124(19) -0.11(3) 0.010(19)
O3 0.199(9) 0.104(7) 0.240(10) -0.033(7) -0.136(8) -0.038(7)
N1 0.050(4) 0.058(4) 0.143(6) -0.016(3) -0.015(4) -0.049(4)
N2 0.047(3) 0.063(4) 0.053(4) -0.017(3) -0.018(3) -0.013(3)
N3 0.041(3) 0.070(4) 0.067(4) -0.006(3) -0.022(3) -0.024(3)
N4 0.046(3) 0.054(4) 0.076(4) -0.014(3) -0.024(3) -0.022(3)
N5 0.038(3) 0.057(4) 0.073(4) -0.001(3) -0.017(3) -0.024(3)
N6 0.042(3) 0.068(4) 0.065(4) -0.018(3) -0.019(3) -0.017(3)
N7 0.103(6) 0.072(5) 0.109(6) -0.016(4) -0.048(5) -0.037(5)
N8 0.092(6) 0.134(8) 0.117(8) -0.041(6) -0.010(6) -0.059(6)
N9 0.137(10) 0.100(9) 0.277(15) -0.029(7) -0.119(10) -0.044(10)
C1 0.047(4) 0.052(5) 0.078(5) -0.010(3) -0.010(4) -0.028(4)
C2 0.043(4) 0.051(5) 0.102(6) -0.002(3) -0.014(4) -0.035(4)
C3 0.043(4) 0.072(5) 0.076(5) -0.011(4) -0.015(4) -0.026(4)
C4 0.043(4) 0.054(4) 0.063(5) -0.013(3) -0.019(3) -0.019(3)
C5 0.042(4) 0.052(4) 0.048(4) -0.010(3) -0.017(3) -0.016(3)
C6 0.039(3) 0.044(4) 0.066(5) -0.003(3) -0.019(3) -0.020(3)
C7 0.042(4) 0.048(4) 0.062(5) -0.008(3) -0.015(3) -0.021(3)
C8 0.051(4) 0.056(4) 0.054(4) -0.015(3) -0.015(3) -0.020(3)
C9 0.033(3) 0.065(5) 0.064(5) -0.006(3) -0.007(3) -0.032(4)
C10 0.048(4) 0.088(6) 0.090(6) -0.026(4) -0.014(4) -0.034(5)
C11 0.045(4) 0.077(6) 0.122(7) -0.016(4) -0.011(4) -0.054(5)
C12 0.043(4) 0.057(5) 0.096(6) -0.007(3) -0.017(4) -0.037(4)
C13 0.042(4) 0.055(4) 0.052(4) -0.007(3) -0.016(3) -0.018(3)
C14 0.052(4) 0.062(5) 0.071(5) -0.011(4) -0.026(4) -0.023(4)
C15 0.056(4) 0.089(6) 0.057(5) -0.011(4) -0.014(4) -0.027(4)
C16 0.069(5) 0.100(7) 0.078(6) -0.015(5) -0.032(5) -0.037(5)
C17 0.057(5) 0.080(6) 0.119(8) -0.010(4) -0.052(5) -0.032(5)
C18 0.039(4) 0.063(5) 0.067(5) -0.010(3) -0.019(3) -0.018(4)
C19 0.043(4) 0.061(5) 0.057(5) -0.013(3) -0.005(3) -0.019(4)
C20 0.071(5) 0.076(6) 0.070(6) -0.034(5) 0.002(4) -0.010(5)
C21 0.089(6) 0.079(6) 0.044(5) -0.014(5) -0.007(4) -0.007(4)
C22 0.078(6) 0.076(6) 0.069(6) -0.002(5) -0.029(5) -0.026(5)
C23 0.060(4) 0.061(5) 0.054(5) -0.002(4) -0.018(4) -0.021(4)
C24 0.046(4) 0.048(4) 0.059(5) -0.005(3) -0.016(3) -0.015(3)
C25 0.037(3) 0.059(4) 0.062(5) -0.011(3) -0.011(3) -0.028(4)
C26 0.058(4) 0.063(5) 0.055(5) -0.014(4) -0.027(4) -0.003(4)
C27 0.064(5) 0.067(5) 0.061(5) -0.021(4) -0.025(4) -0.011(4)
C28 0.076(5) 0.077(6) 0.056(5) -0.031(5) -0.019(4) -0.019(4)
C29 0.059(4) 0.072(5) 0.073(6) -0.016(4) -0.013(4) -0.031(4)
C30 0.039(4) 0.069(5) 0.057(5) -0.014(3) -0.011(3) -0.019(4)
C31 0.038(4) 0.073(5) 0.077(5) -0.005(4) -0.029(4) -0.019(4)
C32 0.047(4) 0.081(6) 0.083(6) -0.000(4) -0.027(4) -0.016(5)
C33 0.065(5) 0.119(8) 0.062(6) -0.020(5) -0.022(4) -0.018(5)
C34 0.060(5) 0.137(8) 0.066(6) -0.021(5) -0.023(4) -0.035(6)
C35 0.052(4) 0.094(6) 0.071(6) -0.010(4) -0.024(4) -0.035(5)
C36 0.041(4) 0.076(5) 0.059(5) -0.015(4) -0.016(3) -0.025(4)
C37 0.074(6) 0.104(8) 0.180(12) -0.022(6) -0.022(7) -0.070(8)
C38 0.197(15) 0.204(16) 0.233(17) -0.044(12) -0.064(13) -0.140(14)
C39 0.033(3) 0.050(4) 0.068(5) -0.009(3) -0.017(3) -0.017(3)
C40 0.050(4) 0.055(5) 0.110(6) -0.018(4) -0.027(4) -0.027(4)
C41 0.038(4) 0.059(5) 0.097(6) -0.012(4) -0.022(4) -0.026(4)
C42 0.037(3) 0.052(4) 0.075(5) 0.002(3) -0.022(3) -0.020(4)
C43 0.037(3) 0.050(4) 0.082(5) -0.010(3) -0.021(3) -0.024(4)
C44 0.030(3) 0.044(4) 0.063(4) -0.005(3) -0.014(3) -0.023(3)
C45 0.040(3) 0.055(4) 0.053(4) -0.013(3) -0.020(3) -0.017(3)
C46 0.044(4) 0.041(4) 0.066(5) -0.006(3) -0.027(3) -0.013(3)
C47 0.041(4) 0.065(5) 0.059(4) -0.015(3) -0.017(3) -0.020(4)
C48 0.033(3) 0.057(5) 0.082(5) -0.001(3) -0.021(3) -0.025(4)
C49 0.043(4) 0.060(5) 0.068(5) -0.000(3) -0.022(3) -0.027(4)
C50 0.043(4) 0.053(4) 0.050(4) -0.016(3) -0.018(3) -0.015(3)
C51 0.044(4) 0.059(5) 0.069(5) -0.017(3) -0.016(3) -0.018(4)
C52 0.059(5) 0.072(5) 0.068(6) -0.007(4) -0.023(4) -0.011(4)
C53 0.076(6) 0.092(7) 0.064(6) -0.013(5) -0.018(4) -0.017(5)
C54 0.094(6) 0.081(6) 0.074(6) -0.036(5) -0.020(5) -0.024(5)
C55 0.067(5) 0.072(6) 0.069(6) -0.023(4) -0.009(4) -0.014(5)
C56 0.044(4) 0.073(5) 0.083(6) -0.016(4) -0.016(4) -0.023(4)
C57 0.051(4) 0.068(5) 0.084(6) 0.004(4) -0.039(4) -0.031(4)
C58 0.084(6) 0.081(6) 0.093(7) 0.004(5) -0.049(6) -0.031(5)
C59 0.102(7) 0.071(6) 0.099(8) 0.011(5) -0.046(6) -0.016(5)
C60 0.086(6) 0.104(7) 0.060(6) -0.010(5) -0.024(5) -0.025(5)
C61 0.053(4) 0.069(5) 0.070(6) 0.002(4) -0.023(4) -0.012(4)
C62 0.042(4) 0.056(5) 0.073(5) -0.008(3) -0.024(4) -0.018(4)
C63 0.038(4) 0.065(5) 0.067(5) -0.013(3) -0.016(3) -0.029(4)
C64 0.049(4) 0.079(5) 0.076(5) -0.024(4) -0.020(4) -0.028(4)
C65 0.075(5) 0.093(6) 0.064(5) -0.025(5) -0.019(4) -0.033(5)
C66 0.069(5) 0.093(7) 0.089(7) -0.002(5) -0.035(5) -0.049(5)
C67 0.057(5) 0.087(6) 0.110(7) -0.012(4) -0.035(5) -0.046(6)
C68 0.051(4) 0.072(5) 0.087(6) -0.019(4) -0.024(4) -0.027(4)
C69 0.045(4) 0.061(5) 0.083(6) -0.009(4) -0.019(4) -0.013(4)
C70 0.063(5) 0.074(6) 0.087(7) -0.018(4) -0.007(5) -0.001(5)
C71 0.084(6) 0.069(6) 0.086(7) -0.006(5) -0.004(6) 0.007(5)
C72 0.080(6) 0.082(6) 0.076(7) -0.004(5) -0.026(5) -0.008(5)
C73 0.058(5) 0.081(6) 0.074(6) -0.010(4) -0.021(4) -0.020(5)
C74 0.040(4) 0.054(4) 0.061(5) -0.004(3) -0.015(3) -0.010(4)
C75 0.059(4) 0.047(4) 0.095(6) -0.008(4) -0.025(4) -0.029(4)
C76 0.125(8) 0.089(7) 0.110(8) -0.037(6) -0.041(6) -0.038(6)
C77 0.110(8) 0.105(8) 0.183(11) -0.029(7) -0.088(8) -0.014(7)
C78 0.125(9) 0.104(9) 0.135(10) -0.006(7) -0.048(8) -0.039(7)
C79 0.151(11) 0.121(10) 0.173(13) -0.022(8) -0.076(10) -0.069(9)
C80 0.166(11) 0.123(10) 0.104(9) -0.032(9) -0.030(8) -0.032(8)
C81 0.122(12) 0.39(3) 0.35(3) -0.051(15) -0.067(14) -0.25(3)
C82 0.159(14) 0.165(16) 0.178(17) -0.046(12) 0.042(12) -0.078(13)
C83 0.95(10) 0.33(4) 0.44(5) -0.42(6) -0.45(6) 0.12(4)
C84 0.29(3) 0.055(10) 0.96(8) -0.011(13) -0.41(4) -0.03(3)
C85 0.129(16) 0.46(5) 1.02(10) -0.06(2) -0.01(3) -0.59(7)

loop_
_atom_type_symbol
_atom_type_description
_atom_type_scat_dispersion_real
_atom_type_scat_dispersion_imag
_atom_type_scat_source
C C 0.0033 0.0016
;
International Tables for Crystallography
(1992, Vol. C, Tables 4.2.6.8 and 6.1.1.4)
;
H H 0.0000 0.0000
;
International Tables for Crystallography
(1992, Vol. C, Table 6.1.1.4)
;
N N 0.0061 0.0033
;
International Tables for Crystallography
(1992, Vol. C, Tables 4.2.6.8 and 6.1.1.4)
;
O O 0.0106 0.0060
;
International Tables for Crystallography
(1992, Vol. C, Tables 4.2.6.8 and 6.1.1.4)
;
S S 0.1246 0.1234
;
International Tables for Crystallography
(1992, Vol. C, Tables 4.2.6.8 and 6.1.1.4)
;

loop_
_geom_angle_atom_site_label_1
_geom_angle_atom_site_label_2
_geom_angle_atom_site_label_3
_geom_angle
_geom_angle_publ_flag
C18 S1 C19 101.0(4) yes
C30 S2 C31 102.4(4) yes
C56 S3 C57 100.2(4) yes
C68 S4 C69 100.4(5) yes
C1 N1 C12 109.0(7) yes
C1 N1 C37 126.2(6) yes
C12 N1 C37 124.3(7) yes
C4 N2 C13 117.3(5) yes
C4 N2 C24 117.3(7) yes
C13 N2 C24 123.7(7) yes
C9 N3 C25 117.8(6) yes
C9 N3 C36 116.8(6) yes
C25 N3 C36 122.8(6) yes
C39 N4 C50 108.5(6) yes
C39 N4 C75 125.9(6) yes
C50 N4 C75 125.7(5) yes
C42 N5 C51 118.0(6) yes
C42 N5 C62 116.4(6) yes
C51 N5 C62 121.0(6) yes
C47 N6 C63 117.5(5) yes
C47 N6 C74 117.6(7) yes
C63 N6 C74 122.4(6) yes
C77 N7 C78 119.0(11) yes
C77 N7 C79 121.1(10) yes
C78 N7 C79 119.9(11) yes
C80 N8 C81 123.6(9) yes
C80 N8 C82 116.7(11) yes
C81 N8 C82 118.7(11) yes
C83 N9 C84 126(3) yes
C83 N9 C85 113(2) yes
C84 N9 C85 121(3) yes
N1 C1 C2 128.7(8) yes
N1 C1 C6 109.7(6) yes
C2 C1 C6 121.5(8) yes
C1 C2 C3 116.3(7) yes
C2 C3 C4 122.6(6) yes
N2 C4 C3 118.0(6) yes
N2 C4 C5 120.2(7) yes
C3 C4 C5 121.7(8) yes
C4 C5 C6 117.8(7) yes
C1 C6 C5 120.0(6) yes
C1 C6 C7 106.8(7) yes
C5 C6 C7 133.1(6) yes
C6 C7 C8 136.0(8) yes
C6 C7 C12 105.5(6) yes
C8 C7 C12 118.5(6) yes
C7 C8 C9 119.4(8) yes
N3 C9 C8 120.1(8) yes
N3 C9 C10 119.1(6) yes
C8 C9 C10 120.8(6) yes
C9 C10 C11 123.1(8) yes
C10 C11 C12 115.7(9) yes
N1 C12 C7 109.0(7) yes
N1 C12 C11 128.8(8) yes
C7 C12 C11 122.2(7) yes
N2 C13 C14 122.0(7) yes
N2 C13 C18 120.7(6) yes
C14 C13 C18 117.4(8) yes
C13 C14 C15 121.6(8) yes
C14 C15 C16 121.3(7) yes
C15 C16 C17 118.2(11) yes
C16 C17 C18 121.5(9) yes
S1 C18 C13 121.2(7) yes
S1 C18 C17 118.8(6) yes
C13 C18 C17 119.9(6) yes
S1 C19 C20 118.8(7) yes
S1 C19 C24 119.3(5) yes
C20 C19 C24 121.7(8) yes
C19 C20 C21 120.9(9) yes
C20 C21 C22 118.9(7) yes
C21 C22 C23 120.8(10) yes
C22 C23 C24 122.1(8) yes
N2 C24 C19 121.8(7) yes
N2 C24 C23 122.5(7) yes
C19 C24 C23 115.7(6) yes
N3 C25 C26 120.5(6) yes
N3 C25 C30 122.5(6) yes
C26 C25 C30 116.9(7) yes
C25 C26 C27 120.3(7) yes
C26 C27 C28 122.3(7) yes
C27 C28 C29 117.0(8) yes
C28 C29 C30 122.5(7) yes
S2 C30 C25 120.8(7) yes
S2 C30 C29 117.9(5) yes
C25 C30 C29 121.1(7) yes
S2 C31 C32 118.7(6) yes
S2 C31 C36 123.3(5) yes
C32 C31 C36 117.8(7) yes
C31 C32 C33 122.6(7) yes
C32 C33 C34 118.4(8) yes
C33 C34 C35 120.3(9) yes
C34 C35 C36 121.3(7) yes
N3 C36 C31 120.3(7) yes
N3 C36 C35 120.2(6) yes
C31 C36 C35 119.5(6) yes
N1 C37 C38 111.1(10) yes
N4 C39 C40 129.6(8) yes
N4 C39 C44 109.3(6) yes
C40 C39 C44 121.0(6) yes
C39 C40 C41 117.3(8) yes
C40 C41 C42 122.7(7) yes
N5 C42 C41 117.8(6) yes
N5 C42 C43 121.5(7) yes
C41 C42 C43 120.8(6) yes
C42 C43 C44 117.9(7) yes
C39 C44 C43 120.3(6) yes
C39 C44 C45 106.4(6) yes
C43 C44 C45 133.3(7) yes
C44 C45 C46 132.8(7) yes
C44 C45 C50 106.6(7) yes
C46 C45 C50 120.6(5) yes
C45 C46 C47 117.9(7) yes
N6 C47 C46 118.3(7) yes
N6 C47 C48 120.4(6) yes
C46 C47 C48 121.3(8) yes
C47 C48 C49 121.8(6) yes
C48 C49 C50 117.7(7) yes
N4 C50 C45 109.2(5) yes
N4 C50 C49 130.1(7) yes
C45 C50 C49 120.7(7) yes
N5 C51 C52 123.3(6) yes
N5 C51 C56 120.9(7) yes
C52 C51 C56 115.8(8) yes
C51 C52 C53 121.8(7) yes
C52 C53 C54 122.2(9) yes
C53 C54 C55 116.3(9) yes
C54 C55 C56 122.9(7) yes
S3 C56 C51 117.8(8) yes
S3 C56 C55 121.1(6) yes
C51 C56 C55 121.1(8) yes
S3 C57 C58 121.2(6) yes
S3 C57 C62 120.4(5) yes
C58 C57 C62 118.0(7) yes
C57 C58 C59 123.1(8) yes
C58 C59 C60 118.9(8) yes
C59 C60 C61 119.3(8) yes
C60 C61 C62 121.7(7) yes
N5 C62 C57 118.0(6) yes
N5 C62 C61 123.0(6) yes
C57 C62 C61 119.0(6) yes
N6 C63 C64 121.7(8) yes
N6 C63 C68 121.5(6) yes
C64 C63 C68 116.7(8) yes
C63 C64 C65 121.9(9) yes
C64 C65 C66 119.2(7) yes
C65 C66 C67 122.1(10) yes
C66 C67 C68 119.8(10) yes
S4 C68 C63 122.0(7) yes
S4 C68 C67 117.6(8) yes
C63 C68 C67 120.1(7) yes
S4 C69 C70 117.3(8) yes
S4 C69 C74 122.1(6) yes
C70 C69 C74 120.3(10) yes
C69 C70 C71 121.2(10) yes
C70 C71 C72 118.8(8) yes
C71 C72 C73 119.8(11) yes
C72 C73 C74 122.5(10) yes
N6 C74 C69 120.8(8) yes
N6 C74 C73 121.9(8) yes
C69 C74 C73 117.3(7) yes
N4 C75 C76 112.7(6) yes
O1 C79 N7 126.9(12) yes
O2 C82 N8 134(2) yes
O3 C84 N9 170(3) yes
C83 N9 H84 149.528 no
C84 N9 H84 39.007 no
C85 N9 H84 87.174 no
C1 C2 H2 121.828 no
C3 C2 H2 121.830 no
C2 C3 H3 118.732 no
C4 C3 H3 118.708 no
C4 C5 H5 121.104 no
C6 C5 H5 121.111 no
C7 C8 H8 120.309 no
C9 C8 H8 120.298 no
C9 C10 H10 118.446 no
C11 C10 H10 118.446 no
C10 C11 H11 122.146 no
C12 C11 H11 122.137 no
C13 C14 H14 119.179 no
C15 C14 H14 119.197 no
C14 C15 H15 119.342 no
C16 C15 H15 119.312 no
C15 C16 H16 120.903 no
C17 C16 H16 120.900 no
C16 C17 H17 119.245 no
C18 C17 H17 119.258 no
C19 C20 H20 119.572 no
C21 C20 H20 119.560 no
C20 C21 H21 120.564 no
C22 C21 H21 120.570 no
C21 C22 H22 119.627 no
C23 C22 H22 119.618 no
C22 C23 H23 118.964 no
C24 C23 H23 118.942 no
C25 C26 H26 119.865 no
C27 C26 H26 119.855 no
C26 C27 H27 118.846 no
C28 C27 H27 118.869 no
C27 C28 H28 121.518 no
C29 C28 H28 121.527 no
C28 C29 H29 118.761 no
C30 C29 H29 118.769 no
C31 C32 H32 118.689 no
C33 C32 H32 118.684 no
C32 C33 H33 120.808 no
C34 C33 H33 120.816 no
C33 C34 H34 119.868 no
C35 C34 H34 119.859 no
C34 C35 H35 119.334 no
C36 C35 H35 119.329 no
N1 C37 H37A 109.413 no
N1 C37 H37B 109.412 no
C38 C37 H37A 109.417 no
C38 C37 H37B 109.414 no
H37A C37 H37B 108.016 no
C37 C38 H38A 109.474 no
C37 C38 H38B 109.466 no
C37 C38 H38C 109.475 no
H38A C38 H38B 109.476 no
H38A C38 H38C 109.464 no
H38B C38 H38C 109.473 no
C39 C40 H40 121.367 no
C41 C40 H40 121.374 no
C40 C41 H41 118.662 no
C42 C41 H41 118.659 no
C42 C43 H43 121.044 no
C44 C43 H43 121.052 no
C45 C46 H46 121.040 no
C47 C46 H46 121.042 no
C47 C48 H48 119.122 no
C49 C48 H48 119.119 no
C48 C49 H49 121.162 no
C50 C49 H49 121.163 no
C51 C52 H52 119.117 no
C53 C52 H52 119.113 no
C52 C53 H53 118.900 no
C54 C53 H53 118.910 no
C53 C54 H54 121.839 no
C55 C54 H54 121.835 no
C54 C55 H55 118.556 no
C56 C55 H55 118.570 no
C57 C58 H58 118.467 no
C59 C58 H58 118.464 no
C58 C59 H59 120.526 no
C60 C59 H59 120.531 no
C59 C60 H60 120.340 no
C61 C60 H60 120.342 no
C60 C61 H61 119.165 no
C62 C61 H61 119.149 no
C63 C64 H64 119.063 no
C65 C64 H64 119.052 no
C64 C65 H65 120.416 no
C66 C65 H65 120.411 no
C65 C66 H66 118.924 no
C67 C66 H66 118.932 no
C66 C67 H67 120.078 no
C68 C67 H67 120.083 no
C69 C70 H70 119.401 no
C71 C70 H70 119.400 no
C70 C71 H71 120.611 no
C72 C71 H71 120.592 no
C71 C72 H72 120.085 no
C73 C72 H72 120.079 no
C72 C73 H73 118.762 no
C74 C73 H73 118.764 no
N4 C75 H75A 109.042 no
N4 C75 H75B 109.043 no
C76 C75 H75A 109.037 no
C76 C75 H75B 109.047 no
H75A C75 H75B 107.820 no
C75 C76 H76A 109.465 no
C75 C76 H76B 109.480 no
C75 C76 H76C 109.470 no
H76A C76 H76B 109.474 no
H76A C76 H76C 109.470 no
H76B C76 H76C 109.470 no
N7 C77 H77A 109.479 no
N7 C77 H77B 109.476 no
N7 C77 H77C 109.472 no
H77A C77 H77B 109.461 no
H77A C77 H77C 109.475 no
H77B C77 H77C 109.464 no
N7 C78 H78A 109.472 no
N7 C78 H78B 109.474 no
N7 C78 H78C 109.465 no
H78A C78 H78B 109.470 no
H78A C78 H78C 109.467 no
H78B C78 H78C 109.480 no
O1 C79 H79 116.564 no
N7 C79 H79 116.553 no
N8 C80 H80A 109.473 no
N8 C80 H80B 109.475 no
N8 C80 H80C 109.469 no
H80A C80 H80B 109.474 no
H80A C80 H80C 109.468 no
H80B C80 H80C 109.469 no
N8 C81 H81A 109.474 no
N8 C81 H81B 109.472 no
N8 C81 H81C 109.477 no
H81A C81 H81B 109.476 no
H81A C81 H81C 109.462 no
H81B C81 H81C 109.466 no
O2 C82 H82 113.084 no
N8 C82 H82 113.081 no
N9 C83 H83A 109.469 no
N9 C83 H83B 109.471 no
N9 C83 H83C 109.472 no
H83A C83 H83B 109.474 no
H83A C83 H83C 109.469 no
H83B C83 H83C 109.473 no
O3 C84 H84 95.246 no
N9 C84 H84 95.250 no
N9 C85 H85A 109.473 no
N9 C85 H85B 109.482 no
N9 C85 H85C 109.478 no
H85A C85 H85B 109.463 no
H85A C85 H85C 109.463 no
H85B C85 H85C 109.468 no
N9 H84 C84 45.744 no

loop_
_geom_bond_atom_site_label_1
_geom_bond_atom_site_label_2
_geom_bond_distance
_geom_bond_publ_flag
S1 C18 1.771(7) yes
S1 C19 1.780(9) yes
S2 C30 1.760(7) yes
S2 C31 1.727(8) yes
S3 C56 1.769(9) yes
S3 C57 1.746(7) yes
S4 C68 1.752(7) yes
S4 C69 1.748(12) yes
O1 C79 1.25(2) yes
O2 C82 1.12(3) yes
O3 C84 1.07(3) yes
N1 C1 1.384(11) yes
N1 C12 1.384(9) yes
N1 C37 1.491(14) yes
N2 C4 1.471(10) yes
N2 C13 1.399(11) yes
N2 C24 1.412(8) yes
N3 C9 1.453(8) yes
N3 C25 1.423(11) yes
N3 C36 1.436(9) yes
N4 C39 1.384(8) yes
N4 C50 1.381(10) yes
N4 C75 1.477(11) yes
N5 C42 1.451(8) yes
N5 C51 1.416(11) yes
N5 C62 1.427(8) yes
N6 C47 1.449(11) yes
N6 C63 1.408(11) yes
N6 C74 1.418(8) yes
N7 C77 1.452(15) yes
N7 C78 1.424(13) yes
N7 C79 1.28(2) yes
N8 C80 1.474(13) yes
N8 C81 1.622(18) yes
N8 C82 1.33(2) yes
N9 C83 1.46(4) yes
N9 C84 1.06(3) yes
N9 C85 1.38(4) yes
C1 C2 1.422(9) yes
C1 C6 1.392(11) yes
C2 C3 1.355(13) yes
C3 C4 1.389(11) yes
C4 C5 1.367(8) yes
C5 C6 1.401(11) yes
C6 C7 1.470(9) yes
C7 C8 1.380(9) yes
C7 C12 1.426(12) yes
C8 C9 1.377(10) yes
C9 C10 1.374(14) yes
C10 C11 1.375(11) yes
C11 C12 1.403(11) yes
C13 C14 1.385(9) yes
C13 C18 1.403(11) yes
C14 C15 1.389(14) yes
C15 C16 1.365(14) yes
C16 C17 1.380(11) yes
C17 C18 1.406(16) yes
C19 C20 1.362(10) yes
C19 C24 1.418(10) yes
C20 C21 1.381(15) yes
C21 C22 1.371(14) yes
C22 C23 1.374(10) yes
C23 C24 1.396(12) yes
C25 C26 1.389(10) yes
C25 C30 1.405(9) yes
C26 C27 1.395(12) yes
C27 C28 1.376(11) yes
C28 C29 1.367(11) yes
C29 C30 1.370(13) yes
C31 C32 1.387(10) yes
C31 C36 1.407(9) yes
C32 C33 1.390(13) yes
C33 C34 1.384(13) yes
C34 C35 1.374(11) yes
C35 C36 1.388(12) yes
C37 C38 1.38(3) yes
C39 C40 1.400(10) yes
C39 C44 1.407(11) yes
C40 C41 1.378(10) yes
C41 C42 1.388(12) yes
C42 C43 1.385(10) yes
C43 C44 1.411(9) yes
C44 C45 1.445(8) yes
C45 C46 1.405(11) yes
C45 C50 1.408(10) yes
C46 C47 1.372(8) yes
C47 C48 1.405(11) yes
C48 C49 1.374(12) yes
C49 C50 1.403(8) yes
C51 C52 1.405(12) yes
C51 C56 1.426(9) yes
C52 C53 1.343(14) yes
C53 C54 1.399(11) yes
C54 C55 1.385(14) yes
C55 C56 1.339(14) yes
C57 C58 1.382(11) yes
C57 C62 1.430(9) yes
C58 C59 1.367(14) yes
C59 C60 1.404(12) yes
C60 C61 1.389(11) yes
C61 C62 1.379(10) yes
C63 C64 1.406(9) yes
C63 C68 1.403(13) yes
C64 C65 1.373(14) yes
C65 C66 1.362(16) yes
C66 C67 1.337(11) yes
C67 C68 1.411(15) yes
C69 C70 1.370(11) yes
C69 C74 1.413(12) yes
C70 C71 1.406(19) yes
C71 C72 1.381(16) yes
C72 C73 1.378(11) yes
C73 C74 1.392(15) yes
C75 C76 1.503(15) yes
N9 H84 1.471 no
C2 H2 0.930 no
C3 H3 0.930 no
C5 H5 0.930 no
C8 H8 0.930 no
C10 H10 0.930 no
C11 H11 0.930 no
C14 H14 0.930 no
C15 H15 0.930 no
C16 H16 0.930 no
C17 H17 0.930 no
C20 H20 0.930 no
C21 H21 0.930 no
C22 H22 0.930 no
C23 H23 0.930 no
C26 H26 0.930 no
C27 H27 0.930 no
C28 H28 0.930 no
C29 H29 0.930 no
C32 H32 0.930 no
C33 H33 0.930 no
C34 H34 0.930 no
C35 H35 0.930 no
C37 H37A 0.970 no
C37 H37B 0.970 no
C38 H38A 0.960 no
C38 H38B 0.960 no
C38 H38C 0.960 no
C40 H40 0.930 no
C41 H41 0.930 no
C43 H43 0.930 no
C46 H46 0.930 no
C48 H48 0.930 no
C49 H49 0.930 no
C52 H52 0.930 no
C53 H53 0.930 no
C54 H54 0.930 no
C55 H55 0.930 no
C58 H58 0.930 no
C59 H59 0.930 no
C60 H60 0.930 no
C61 H61 0.930 no
C64 H64 0.930 no
C65 H65 0.930 no
C66 H66 0.930 no
C67 H67 0.930 no
C70 H70 0.930 no
C71 H71 0.930 no
C72 H72 0.930 no
C73 H73 0.930 no
C75 H75A 0.970 no
C75 H75B 0.970 no
C76 H76A 0.960 no
C76 H76B 0.960 no
C76 H76C 0.960 no
C77 H77A 0.960 no
C77 H77B 0.960 no
C77 H77C 0.960 no
C78 H78A 0.960 no
C78 H78B 0.960 no
C78 H78C 0.960 no
C79 H79 0.930 no
C80 H80A 0.960 no
C80 H80B 0.960 no
C80 H80C 0.960 no
C81 H81A 0.960 no
C81 H81B 0.960 no
C81 H81C 0.960 no
C82 H82 0.930 no
C83 H83A 0.960 no
C83 H83B 0.960 no
C83 H83C 0.960 no
C84 H84 0.930 no
C85 H85A 0.960 no
C85 H85B 0.960 no
C85 H85C 0.960 no

loop_
_geom_contact_atom_site_label_1
_geom_contact_atom_site_label_2
_geom_contact_distance
_geom_contact_publ_flag
_geom_contact_site_symmetry_2
S1 N2 3.055(8) no .
S2 N3 3.089(7) no .
S3 N5 3.000(6) no .
S4 N6 3.082(9) no .
O1 C77 3.570(18) no .
O1 C78 2.752(18) no .
O2 C80 3.49(3) no .
O2 C81 2.95(3) no .
O3 C83 3.14(4) no .
O3 C85 3.13(3) no .
N1 C5 3.590(12) no .
N1 C8 3.575(10) no .
C1 C4 2.736(12) no .
C1 C38 3.32(3) no .
C2 C5 2.837(11) no .
C2 C37 3.159(15) no .
C3 C6 2.751(9) no .
C3 C13 3.367(14) no .
C3 C23 3.552(10) no .
C3 C24 3.298(11) no .
C4 C14 2.816(13) no .
C4 C23 2.849(9) no .
C5 C8 3.421(10) no .
C5 C13 3.220(12) no .
C5 C14 3.242(13) no .
C5 C23 3.296(9) no .
C5 C24 3.244(9) no .
C7 C10 2.759(11) no .
C8 C11 2.833(14) no .
C8 C25 3.177(9) no .
C8 C26 3.208(10) no .
C8 C35 3.361(11) no .
C8 C36 3.270(9) no .
C9 C12 2.738(10) no .
C9 C26 2.807(12) no .
C9 C35 2.790(10) no .
C10 C25 3.396(14) no .
C10 C26 3.599(15) no .
C10 C35 3.432(11) no .
C10 C36 3.308(11) no .
C11 C37 3.112(12) no .
C12 C38 3.29(2) no .
C13 C16 2.826(15) no .
C13 C19 2.984(9) no .
C14 C17 2.741(13) no .
C15 C18 2.760(9) no .
C18 C24 2.942(13) no .
C19 C22 2.743(14) no .
C20 C23 2.741(13) no .
C21 C24 2.817(9) no .
C25 C28 2.831(13) no .
C25 C31 2.945(10) no .
C26 C29 2.741(11) no .
C27 C30 2.728(10) no .
C30 C36 2.987(12) no .
C31 C34 2.797(13) no .
C32 C35 2.739(11) no .
C33 C36 2.795(11) no .
C39 C42 2.770(9) no .
C39 C76 3.392(14) no .
C40 C43 2.840(13) no .
C40 C75 3.145(10) no .
C41 C44 2.756(10) no .
C41 C51 3.381(13) no .
C41 C62 3.340(10) no .
C42 C52 2.882(13) no .
C42 C61 2.834(9) no .
C43 C46 3.367(9) no .
C43 C51 3.221(9) no .
C43 C52 3.241(11) no .
C43 C61 3.227(10) no .
C43 C62 3.215(9) no .
C45 C48 2.760(9) no .
C46 C49 2.841(11) no .
C46 C63 3.339(12) no .
C46 C64 3.579(12) no .
C46 C73 3.547(9) no .
C46 C74 3.313(9) no .
C47 C50 2.765(12) no .
C47 C64 2.819(13) no .
C47 C73 2.828(9) no .
C48 C63 3.221(14) no .
C48 C64 3.273(14) no .
C48 C73 3.329(10) no .
C48 C74 3.262(11) no .
C49 C75 3.148(12) no .
C50 C76 3.354(16) no .
C51 C54 2.828(14) no .
C51 C57 2.920(11) no .
C52 C55 2.730(11) no .
C53 C56 2.735(13) no .
C56 C62 2.983(12) no .
C57 C60 2.802(11) no .
C58 C61 2.746(11) no .
C59 C62 2.801(12) no .
C63 C66 2.780(14) no .
C63 C69 2.937(9) no .
C64 C67 2.743(15) no .
C65 C68 2.765(10) no .
C68 C74 2.942(14) no .
C69 C72 2.782(17) no .
C70 C73 2.744(15) no .
C71 C74 2.813(11) no .
S3 S3 3.488(5) no 2_466
O1 C37 3.523(16) no 2_566
O1 C43 3.563(15) no .
O1 C46 3.412(13) no .
O2 C3 3.48(3) no 1_654
O2 C70 3.43(3) no 2_665
O3 C8 3.493(13) no 2_656
O3 C36 3.547(16) no 2_656
O3 C76 3.504(16) no 1_655
N7 C55 3.499(13) no 2_566
N8 C38 3.45(3) no 2_566
C3 O2 3.48(3) no 1_456
C8 O3 3.493(13) no 2_656
C13 C21 3.488(11) no 2_457
C18 C21 3.568(10) no 2_457
C18 C22 3.545(10) no 2_457
C20 C24 3.555(11) no 2_457
C21 C13 3.488(11) no 2_457
C21 C18 3.568(10) no 2_457
C22 C18 3.545(10) no 2_457
C24 C20 3.555(11) no 2_457
C28 C40 3.552(14) no 2_556
C34 C35 3.575(11) no 2_557
C35 C34 3.575(11) no 2_557
C36 O3 3.547(16) no 2_656
C36 C84 3.54(4) no 2_656
C37 O1 3.523(16) no 2_566
C38 N8 3.45(3) no 2_566
C38 C81 3.47(4) no 2_566
C40 C28 3.552(14) no 2_556
C43 O1 3.563(15) no .
C46 O1 3.412(13) no .
C46 C79 3.55(2) no .
C55 N7 3.499(13) no 2_566
C70 O2 3.43(3) no 2_665
C76 O3 3.504(16) no 1_455
C79 C46 3.55(2) no .
C81 C38 3.47(4) no 2_566
C81 C81 3.52(3) no 2_565
C84 C36 3.54(4) no 2_656
S1 H17 2.8158 no .
S1 H20 2.7852 no .
S2 H29 2.7484 no .
S2 H32 2.7557 no .
S3 H55 2.7888 no .
S3 H58 2.8164 no .
S4 H67 2.7943 no .
S4 H70 2.7349 no .
O1 H78A 2.7204 no .
O1 H78B 2.7421 no .
O2 H81A 2.9482 no .
O2 H81B 3.0004 no .
O3 H83A 3.3422 no .
O3 H83B 3.2264 no .
O3 H85A 3.2607 no .
O3 H85B 3.3205 no .
N1 H2 2.7929 no .
N1 H11 2.7805 no .
N1 H38A 2.5525 no .
N1 H38B 2.5485 no .
N1 H38C 3.2067 no .
N2 H3 2.5719 no .
N2 H5 2.6307 no .
N2 H14 2.6063 no .
N2 H23 2.6329 no .
N3 H8 2.6147 no .
N3 H10 2.5675 no .
N3 H26 2.6091 no .
N3 H35 2.6013 no .
N4 H40 2.7798 no .
N4 H49 2.7862 no .
N4 H76A 2.6765 no .
N4 H76B 2.6794 no .
N4 H76C 3.2969 no .
N5 H41 2.5535 no .
N5 H43 2.6597 no .
N5 H52 2.6607 no .
N5 H61 2.6369 no .
N6 H46 2.5829 no .
N6 H48 2.6285 no .
N6 H64 2.6266 no .
N6 H73 2.6179 no .
C1 H3 3.2068 no .
C1 H5 3.2642 no .
C1 H37A 3.2657 no .
C1 H37B 2.6784 no .
C1 H38B 3.1221 no .
C2 H37B 2.8644 no .
C2 H38B 3.2854 no .
C3 H5 3.2489 no .
C3 H14 3.2598 no .
C3 H23 3.1575 no .
C4 H2 3.2509 no .
C4 H14 2.4663 no .
C4 H23 2.5075 no .
C5 H3 3.2307 no .
C5 H8 3.3090 no .
C5 H14 2.6698 no .
C5 H23 2.7235 no .
C6 H2 3.2985 no .
C6 H8 2.9147 no .
C6 H14 3.5326 no .
C6 H23 3.5407 no .
C7 H5 2.9000 no .
C7 H11 3.3227 no .
C7 H26 3.4370 no .
C8 H5 3.3105 no .
C8 H10 3.2177 no .
C8 H26 2.6763 no .
C8 H35 2.8460 no .
C9 H11 3.2586 no .
C9 H26 2.4545 no .
C9 H35 2.4207 no .
C10 H8 3.2300 no .
C10 H26 3.1376 no .
C10 H35 2.9347 no .
C11 H37A 2.8204 no .
C11 H38A 3.1876 no .
C12 H8 3.2605 no .
C12 H10 3.1959 no .
C12 H37A 2.6480 no .
C12 H37B 3.2548 no .
C12 H38A 3.0849 no .
C13 H3 3.4136 no .
C13 H5 3.2136 no .
C13 H15 3.2514 no .
C13 H17 3.2648 no .
C14 H5 3.2375 no .
C14 H16 3.2434 no .
C15 H17 3.1952 no .
C16 H14 3.2296 no .
C17 H15 3.1975 no .
C18 H14 3.2258 no .
C18 H16 3.2720 no .
C19 H21 3.2250 no .
C19 H23 3.2294 no .
C20 H22 3.2114 no .
C21 H23 3.2163 no .
C22 H20 3.2095 no .
C23 H5 3.3327 no .
C23 H21 3.2265 no .
C24 H3 3.3063 no .
C24 H5 3.2614 no .
C24 H20 3.2632 no .
C24 H22 3.2553 no .
C25 H8 3.1495 no .
C25 H10 3.5012 no .
C25 H27 3.2451 no .
C25 H29 3.2462 no .
C26 H8 3.2403 no .
C26 H28 3.2693 no .
C27 H29 3.1804 no .
C28 H26 3.2565 no .
C29 H27 3.1799 no .
C30 H26 3.2295 no .
C30 H28 3.2406 no .
C31 H33 3.2721 no .
C31 H35 3.2525 no .
C32 H34 3.2265 no .
C33 H35 3.2271 no .
C34 H32 3.2187 no .
C35 H8 3.4336 no .
C35 H10 3.5015 no .
C35 H33 3.2345 no .
C36 H8 3.2685 no .
C36 H10 3.2897 no .
C36 H32 3.2320 no .
C36 H34 3.2434 no .
C37 H2 2.9570 no .
C37 H11 2.9055 no .
C38 H2 3.4181 no .
C38 H11 3.3222 no .
C39 H41 3.2131 no .
C39 H43 3.2866 no .
C39 H75A 2.6631 no .
C39 H75B 3.2568 no .
C39 H76B 3.2140 no .
C40 H75A 2.8550 no .
C40 H76B 3.3697 no .
C41 H43 3.2531 no .
C41 H52 3.4098 no .
C41 H61 3.2649 no .
C42 H40 3.2668 no .
C42 H52 2.5623 no .
C42 H61 2.4992 no .
C43 H41 3.2383 no .
C43 H46 3.2351 no .
C43 H52 2.6565 no .
C43 H61 2.6373 no .
C44 H40 3.2871 no .
C44 H46 2.8780 no .
C44 H52 3.5979 no .
C44 H61 3.4511 no .
C45 H43 2.8934 no .
C45 H49 3.2869 no .
C46 H43 3.2418 no .
C46 H48 3.2472 no .
C46 H64 3.1262 no .
C46 H73 3.1094 no .
C47 H49 3.2698 no .
C47 H64 2.4720 no .
C47 H73 2.4762 no .
C48 H46 3.2636 no .
C48 H64 2.7458 no .
C48 H73 2.7819 no .
C49 H64 3.5408 no .
C49 H75B 2.8757 no .
C49 H76A 3.3107 no .
C50 H46 3.2873 no .
C50 H48 3.2194 no .
C50 H75A 3.2645 no .
C50 H75B 2.6723 no .
C50 H76A 3.1591 no .
C51 H41 3.4331 no .
C51 H43 3.1920 no .
C51 H53 3.2314 no .
C51 H55 3.2411 no .
C52 H43 3.1518 no .
C52 H54 3.2396 no .
C53 H55 3.2075 no .
C54 H52 3.2308 no .
C55 H53 3.2075 no .
C56 H52 3.2456 no .
C56 H54 3.2310 no .
C57 H59 3.2507 no .
C57 H61 3.2599 no .
C58 H60 3.2285 no .
C59 H61 3.2464 no .
C60 H58 3.2227 no .
C61 H43 3.2491 no .
C61 H59 3.2526 no .
C62 H41 3.3889 no .
C62 H43 3.2344 no .
C62 H58 3.2490 no .
C62 H60 3.2514 no .
C63 H46 3.4281 no .
C63 H48 3.1948 no .
C63 H65 3.2667 no .
C63 H67 3.2764 no .
C64 H48 3.2948 no .
C64 H66 3.1946 no .
C65 H67 3.1967 no .
C66 H64 3.1936 no .
C67 H65 3.1953 no .
C68 H64 3.2333 no .
C68 H66 3.2164 no .
C69 H71 3.2555 no .
C69 H73 3.2364 no .
C70 H72 3.2440 no .
C71 H73 3.2195 no .
C72 H70 3.2362 no .
C73 H48 3.3497 no .
C73 H71 3.2303 no .
C74 H46 3.3676 no .
C74 H48 3.2431 no .
C74 H70 3.2513 no .
C74 H72 3.2605 no .
C75 H40 2.9397 no .
C75 H49 2.9452 no .
C76 H40 3.4896 no .
C76 H49 3.4405 no .
C77 H78A 3.0786 no .
C77 H78B 3.1091 no .
C77 H78C 2.4752 no .
C77 H79 2.4845 no .
C78 H77A 3.1064 no .
C78 H77B 3.0775 no .
C78 H77C 2.4860 no .
C78 H79 3.1732 no .
C79 H77A 2.6360 no .
C79 H77B 2.6397 no .
C79 H77C 3.1529 no .
C79 H78A 2.5972 no .
C79 H78B 2.5920 no .
C79 H78C 3.1227 no .
C80 H81A 3.3774 no .
C80 H81B 3.2616 no .
C80 H81C 2.7853 no .
C80 H82 2.4035 no .
C81 H80A 3.2736 no .
C81 H80B 3.3870 no .
C81 H80C 2.7363 no .
C81 H82 3.3596 no .
C82 H80A 2.6163 no .
C82 H80B 2.6297 no .
C82 H80C 3.1790 no .
C82 H81A 2.7896 no .
C82 H81B 2.7892 no .
C82 H81C 3.3091 no .
C83 H85A 3.0204 no .
C83 H85B 2.9625 no .
C83 H85C 2.3041 no .
C84 H83A 2.5735 no .
C84 H83B 2.5367 no .
C84 H83C 2.9758 no .
C84 H85A 2.4179 no .
C84 H85B 2.4251 no .
C84 H85C 2.8839 no .
C85 H83A 2.9361 no .
C85 H83B 3.0312 no .
C85 H83C 2.3442 no .
H2 H3 2.2927 no .
H2 H37B 2.4589 no .
H2 H38B 2.9165 no .
H3 H23 3.5088 no .
H5 H8 2.9492 no .
H5 H14 2.7812 no .
H5 H23 2.8688 no .
H8 H26 2.8680 no .
H8 H35 3.0743 no .
H10 H11 2.3134 no .
H10 H26 3.5779 no .
H10 H35 3.1647 no .
H11 H37A 2.4159 no .
H11 H38A 2.8014 no .
H14 H15 2.2989 no .
H15 H16 2.2984 no .
H16 H17 2.3124 no .
H20 H21 2.3130 no .
H21 H22 2.3042 no .
H22 H23 2.2837 no .
H26 H27 2.3066 no .
H27 H28 2.3115 no .
H28 H29 2.3013 no .
H32 H33 2.3131 no .
H33 H34 2.3243 no .
H34 H35 2.2930 no .
H37A H38A 2.2225 no .
H37A H38B 2.7214 no .
H37A H38C 2.2150 no .
H37B H38A 2.7215 no .
H37B H38B 2.2253 no .
H37B H38C 2.2121 no .
H40 H41 2.3087 no .
H40 H75A 2.4331 no .
H40 H76B 3.0260 no .
H43 H46 2.8581 no .
H43 H52 2.6458 no .
H43 H61 2.7635 no .
H46 H64 3.5213 no .
H46 H73 3.4635 no .
H48 H49 2.3076 no .
H48 H64 2.9247 no .
H48 H73 2.9402 no .
H49 H75B 2.4644 no .
H49 H76A 2.9479 no .
H52 H53 2.2446 no .
H53 H54 2.3392 no .
H54 H55 2.3200 no .
H58 H59 2.2831 no .
H59 H60 2.3460 no .
H60 H61 2.3118 no .
H64 H65 2.2957 no .
H65 H66 2.2825 no .
H66 H67 2.2529 no .
H70 H71 2.3366 no .
H71 H72 2.3205 no .
H72 H73 2.2917 no .
H75A H76A 2.8099 no .
H75A H76B 2.3310 no .
H75A H76C 2.3195 no .
H75B H76A 2.3331 no .
H75B H76B 2.8101 no .
H75B H76C 2.3175 no .
H77A H78B 3.5257 no .
H77A H78C 3.1408 no .
H77A H79 2.5073 no .
H77B H78A 3.4514 no .
H77B H78C 3.1170 no .
H77B H79 2.5632 no .
H77C H78A 3.1261 no .
H77C H78B 3.1525 no .
H77C H78C 2.1113 no .
H77C H79 3.3967 no .
H78A H79 3.4687 no .
H78B H79 3.4442 no .
H80A H81B 3.5737 no .
H80A H81C 3.3815 no .
H80A H82 2.4398 no .
H80B H81C 3.4721 no .
H80B H82 2.4279 no .
H80C H81A 3.4314 no .
H80C H81B 3.3205 no .
H80C H81C 2.4548 no .
H80C H82 3.3285 no .
H83A H84 3.0593 no .
H83A H85B 3.2946 no .
H83A H85C 2.9089 no .
H83B H84 3.3160 no .
H83B H85A 3.4887 no .
H83B H85C 3.0144 no .
H83C H84 3.4097 no .
H83C H85A 3.0108 no .
H83C H85B 2.9929 no .
H83C H85C 1.8988 no .
H84 H85A 2.2604 no .
H84 H85B 1.8983 no .
H84 H85C 2.8509 no .
S1 H59 3.2324 no 2_466
S2 H17 3.5730 no 1_655
S2 H48 2.8632 no 2_656
S2 H85B 3.0509 no 2_656
S3 H55 3.1952 no 2_466
S3 H67 3.1567 no 1_455
S3 H77A 3.4579 no 2_566
S4 H2 3.5785 no 2_566
O1 H27 3.3690 no .
O1 H37A 3.0092 no 2_566
O1 H37B 3.2064 no 2_566
O1 H43 2.7410 no .
O1 H46 2.5904 no .
O1 H78A 3.5122 no 2_566
O1 H78B 3.2102 no 2_566
O2 H3 2.6656 no 1_654
O2 H38B 3.4390 no 2_566
O2 H38C 3.5400 no 2_566
O2 H59 3.1239 no 2_565
O2 H70 2.6563 no 2_665
O2 H71 3.4927 no 2_665
O2 H72 3.0864 no .
O3 H8 2.6425 no 2_656
O3 H20 3.2283 no 1_754
O3 H34 3.0300 no 1_654
O3 H76A 3.5113 no 1_655
O3 H76B 2.7571 no 1_655
O3 H80B 3.1710 no 1_655
O3 H80C 3.3292 no 1_655
N1 H54 3.5564 no .
N3 H17 3.0916 no 1_655
N3 H84 3.4099 no 2_656
N4 H28 3.3533 no .
N5 H67 3.0618 no 1_455
N6 H79 3.2685 no .
N7 H26 3.4129 no .
N7 H55 3.5978 no 2_566
N8 H38A 3.5594 no 2_566
N8 H38C 2.7223 no 2_566
N9 H80C 3.2565 no 1_655
N9 H81C 3.2038 no 1_655
C1 H33 3.3129 no 2_557
C1 H54 2.9825 no .
C2 H54 3.1037 no .
C2 H71 3.5577 no 1_456
C3 H54 3.3861 no .
C3 H70 3.5514 no 2_566
C3 H72 3.3680 no 1_456
C4 H54 3.5560 no .
C5 H20 3.5099 no 2_457
C5 H33 2.9901 no 2_557
C5 H54 3.5136 no .
C5 H76C 3.4758 no 2_556
C6 H33 2.7785 no 2_557
C6 H53 3.2665 no .
C6 H54 3.1973 no .
C7 H33 3.0641 no 2_557
C7 H34 3.4760 no 2_557
C7 H53 3.1656 no .
C8 H34 3.0678 no 2_557
C8 H53 3.4861 no .
C8 H76C 3.3060 no 2_556
C10 H17 3.5086 no 1_655
C10 H77C 3.2554 no .
C10 H78C 3.1220 no .
C11 H78C 2.9499 no .
C11 H83A 3.5930 no 1_456
C12 H83A 3.5531 no 1_456
C13 H21 3.1482 no 2_457
C13 H58 3.0504 no 2_466
C14 H21 3.3140 no 2_457
C14 H58 2.9937 no 2_466
C15 H49 3.0749 no 2_556
C15 H58 3.0681 no 2_466
C15 H66 3.1870 no 1_455
C16 H49 3.1373 no 2_556
C16 H58 3.2224 no 2_466
C16 H66 3.1701 no 1_455
C16 H77B 3.5320 no 1_455
C16 H77C 3.4153 no 1_455
C17 H10 3.2504 no 1_455
C17 H22 3.3392 no 2_457
C17 H58 3.2340 no 2_466
C18 H21 3.3835 no 2_457
C18 H22 3.3510 no 2_457
C18 H58 3.1303 no 2_466
C18 H59 3.3488 no 2_466
C19 H80B 3.4916 no 1_456
C19 H82 3.1936 no 1_456
C20 H5 3.2715 no 2_457
C20 H76A 3.4447 no 1_456
C20 H80B 2.8159 no 1_456
C20 H82 3.3115 no 1_456
C21 H76A 3.1765 no 1_456
C21 H80B 3.0100 no 1_456
C21 H82 3.3166 no 1_456
C22 H73 3.3743 no 1_456
C22 H82 3.1877 no 1_456
C23 H33 3.4448 no 2_557
C23 H72 3.3620 no 1_456
C23 H82 3.0900 no 1_456
C24 H82 3.1115 no 1_456
C25 H77B 3.2596 no .
C25 H84 3.4542 no 2_656
C26 H76B 3.5002 no 2_556
C26 H76C 3.5462 no 2_556
C26 H77B 3.0636 no .
C26 H78A 3.4568 no .
C27 H40 3.0689 no 2_556
C27 H52 3.4363 no .
C27 H75A 3.2934 no 2_556
C27 H77B 3.3206 no .
C28 H40 2.7006 no 2_556
C28 H64 2.9792 no .
C29 H40 3.1182 no 2_556
C29 H41 3.5260 no 2_556
C29 H64 3.2461 no .
C29 H65 3.3890 no .
C30 H84 3.4789 no 2_656
C30 H85B 3.5817 no 2_656
C31 H17 3.1964 no 1_655
C31 H84 2.9693 no 2_656
C31 H85B 2.9569 no 2_656
C32 H22 3.2196 no 2_557
C32 H23 3.2690 no 2_557
C32 H83A 3.3343 no 2_656
C32 H84 3.4842 no 2_656
C32 H85B 3.1035 no 2_656
C33 H23 2.9221 no 2_557
C33 H83A 2.9281 no 2_656
C34 H34 3.5283 no 2_557
C34 H35 3.0355 no 2_557
C34 H83A 3.2816 no 2_656
C35 H17 3.5171 no 1_655
C35 H34 3.0543 no 2_557
C35 H35 3.5208 no 2_557
C36 H17 2.9673 no 1_655
C36 H84 3.0151 no 2_656
C37 H46 3.1808 no 2_566
C38 H71 3.5565 no 1_456
C38 H80A 3.5008 no 2_566
C38 H81B 2.7719 no 2_566
C38 H83C 3.4812 no 1_456
C39 H80C 3.5528 no .
C40 H28 3.5131 no 2_556
C40 H75A 3.4508 no 2_556
C41 H67 3.3576 no 1_455
C41 H75A 3.4203 no 2_556
C41 H75B 3.4700 no 2_556
C43 H27 3.2098 no .
C43 H37A 3.5977 no 2_566
C44 H27 3.1392 no .
C44 H28 3.4432 no .
C44 H80A 3.2708 no .
C44 H80C 3.5043 no .
C45 H27 3.3140 no .
C45 H28 2.8901 no .
C45 H80A 2.9298 no .
C46 H27 3.5974 no .
C46 H28 3.2670 no .
C46 H37B 3.2233 no 2_566
C46 H79 3.0273 no .
C46 H80A 3.3108 no .
C47 H28 3.5393 no .
C47 H79 3.4986 no .
C48 H22 3.5436 no 1_654
C48 H28 3.5327 no .
C48 H65 3.4238 no 2_656
C49 H21 3.1762 no 1_654
C49 H28 3.2334 no .
C49 H66 3.3625 no 2_656
C50 H28 2.8654 no .
C50 H80A 3.1730 no .
C51 H67 3.5968 no 1_455
C51 H78B 3.3108 no 2_566
C52 H27 3.5619 no .
C52 H75A 3.3904 no 2_556
C52 H75B 3.3469 no 2_556
C52 H76C 3.3801 no 2_556
C52 H78B 3.1122 no 2_566
C53 H14 3.3011 no .
C53 H76C 3.0681 no 2_556
C53 H78A 3.4137 no .
C53 H78B 3.1627 no 2_566
C54 H14 2.9013 no .
C54 H78B 3.3863 no 2_566
C55 H14 3.4076 no .
C55 H15 3.4916 no .
C55 H77A 3.0530 no 2_566
C55 H78B 3.5220 no 2_566
C56 H15 3.4766 no .
C56 H77A 3.3322 no 2_566
C56 H78B 3.5087 no 2_566
C57 H67 3.3876 no 1_455
C57 H77C 3.4800 no 2_566
C59 H11 3.4513 no 2_566
C60 H11 3.1316 no 2_566
C60 H81A 3.2632 no 2_565
C60 H81C 3.2854 no .
C61 H11 3.2841 no 2_566
C61 H85A 3.5306 no 1_455
C62 H67 3.2980 no 1_455
C63 H29 3.3596 no 2_656
C63 H79 3.1300 no .
C64 H29 3.1711 no 2_656
C64 H65 3.1725 no 2_656
C64 H77B 3.4429 no .
C64 H79 3.2803 no .
C65 H16 3.1754 no 1_655
C65 H29 2.9135 no 2_656
C65 H64 3.3345 no 2_656
C65 H65 3.4440 no 2_656
C65 H77A 3.5922 no .
C65 H77B 3.2444 no .
C66 H15 3.3536 no 1_655
C66 H16 3.0049 no 1_655
C66 H29 2.8631 no 2_656
C66 H41 3.2984 no 1_655
C66 H77A 3.4824 no .
C67 H29 3.1033 no 2_656
C67 H41 2.9823 no 1_655
C67 H77A 3.5752 no .
C68 H29 3.3371 no 2_656
C69 H2 2.9200 no 2_566
C70 H2 2.9234 no 2_566
C70 H3 3.1536 no 2_566
C70 H32 3.5014 no 2_656
C70 H85C 3.2986 no .
C71 H2 3.2634 no 2_566
C71 H32 3.1123 no 2_656
C71 H38B 3.4845 no 1_654
C71 H71 3.3595 no 2_665
C72 H2 3.5448 no 2_566
C72 H32 2.8727 no 2_656
C72 H71 3.4156 no 2_665
C72 H82 3.3813 no .
C73 H2 3.5449 no 2_566
C73 H22 3.5640 no 1_654
C73 H32 3.0356 no 2_656
C73 H82 3.4624 no .
C74 H2 3.2774 no 2_566
C74 H32 3.4497 no 2_656
C75 H52 3.3555 no 2_556
C76 H5 3.3996 no 2_556
C76 H8 3.2133 no 2_556
C76 H21 3.4142 no 1_654
C76 H53 3.5487 no 2_556
C77 H10 3.5722 no .
C77 H16 3.1490 no 1_655
C77 H55 3.4803 no 2_566
C78 H26 3.3688 no .
C78 H78B 3.3247 no 2_566
C79 H27 3.2902 no .
C79 H46 2.8462 no .
C80 H38C 3.0052 no 2_566
C80 H85A 3.5438 no 1_455
C81 H38A 3.1239 no 2_566
C81 H38C 3.0341 no 2_566
C81 H60 3.1184 no .
C81 H60 3.3956 no 2_565
C81 H81A 3.1283 no 2_565
C81 H81B 3.4016 no 2_565
C81 H81C 3.4599 no 2_565
C81 H83B 3.3162 no 1_455
C81 H83C 3.5798 no 1_455
C81 H85A 3.5383 no 1_455
C82 H3 3.5435 no 1_654
C82 H38B 3.4141 no 2_566
C82 H38C 3.0266 no 2_566
C82 H72 3.2367 no .
C82 H73 3.5879 no .
C83 H38A 3.3982 no 1_654
C83 H81A 3.3489 no 1_655
C83 H81C 3.3432 no 1_655
C84 H8 3.5493 no 2_656
C84 H76B 3.4708 no 1_655
C84 H80B 3.3953 no 1_655
C84 H80C 3.1387 no 1_655
C85 H80C 3.3646 no 1_655
C85 H81C 3.0567 no 1_655
H2 S4 3.5785 no 2_566
H2 C69 2.9200 no 2_566
H2 C70 2.9234 no 2_566
H2 C71 3.2634 no 2_566
H2 C72 3.5448 no 2_566
H2 C73 3.5449 no 2_566
H2 C74 3.2774 no 2_566
H2 H54 3.4945 no .
H2 H70 3.2617 no 2_566
H2 H71 3.3001 no 1_456
H3 O2 2.6656 no 1_456
H3 C70 3.1536 no 2_566
H3 C82 3.5435 no 1_456
H3 H70 2.7900 no 2_566
H3 H72 3.2485 no 1_456
H3 H82 3.5589 no 1_456
H5 C20 3.2715 no 2_457
H5 C76 3.3996 no 2_556
H5 H20 2.6495 no 2_457
H5 H21 3.3408 no 2_457
H5 H33 3.1827 no 2_557
H5 H76A 3.0035 no 2_556
H5 H76C 2.9781 no 2_556
H8 O3 2.6425 no 2_656
H8 C76 3.2133 no 2_556
H8 C84 3.5493 no 2_656
H8 H34 2.8063 no 2_557
H8 H76A 3.5205 no 2_556
H8 H76B 2.8791 no 2_556
H8 H76C 2.7810 no 2_556
H8 H84 3.4159 no 2_656
H10 C17 3.2504 no 1_655
H10 C77 3.5722 no .
H10 H17 2.7367 no 1_655
H10 H77C 2.7702 no .
H10 H78C 3.1727 no .
H11 C59 3.4513 no 2_566
H11 C60 3.1316 no 2_566
H11 C61 3.2841 no 2_566
H11 H60 3.3485 no 2_566
H11 H61 3.5489 no 2_566
H11 H78C 2.8491 no .
H14 C53 3.3011 no .
H14 C54 2.9013 no .
H14 C55 3.4076 no .
H14 H53 3.4833 no .
H14 H54 2.8531 no .
H14 H58 3.4537 no 2_466
H14 H76A 3.5309 no 2_556
H14 H76C 3.3616 no 2_556
H15 C55 3.4916 no .
H15 C56 3.4766 no .
H15 C66 3.3536 no 1_455
H15 H49 3.0998 no 2_556
H15 H58 3.5394 no 2_466
H15 H66 2.6316 no 1_455
H15 H75B 3.2413 no 2_556
H16 C65 3.1754 no 1_455
H16 C66 3.0049 no 1_455
H16 C77 3.1490 no 1_455
H16 H48 3.4460 no 2_556
H16 H49 3.1833 no 2_556
H16 H65 2.9270 no 1_455
H16 H66 2.6063 no 1_455
H16 H77A 3.0702 no 1_455
H16 H77B 2.8058 no 1_455
H16 H77C 3.0426 no 1_455
H17 S2 3.5730 no 1_455
H17 N3 3.0916 no 1_455
H17 C10 3.5086 no 1_455
H17 C31 3.1964 no 1_455
H17 C35 3.5171 no 1_455
H17 C36 2.9673 no 1_455
H17 H10 2.7367 no 1_455
H17 H22 3.3374 no 2_457
H20 O3 3.2283 no 1_356
H20 C5 3.5099 no 2_457
H20 H5 2.6495 no 2_457
H20 H76A 2.9921 no 1_456
H20 H80B 2.7675 no 1_456
H21 C13 3.1482 no 2_457
H21 C14 3.3140 no 2_457
H21 C18 3.3835 no 2_457
H21 C49 3.1762 no 1_456
H21 C76 3.4142 no 1_456
H21 H5 3.3408 no 2_457
H21 H49 2.7971 no 1_456
H21 H76A 2.4589 no 1_456
H21 H80B 3.0947 no 1_456
H22 C17 3.3392 no 2_457
H22 C18 3.3510 no 2_457
H22 C32 3.2196 no 2_557
H22 C48 3.5436 no 1_456
H22 C73 3.5640 no 1_456
H22 H17 3.3374 no 2_457
H22 H32 3.1164 no 2_557
H22 H48 3.1877 no 1_456
H22 H73 3.0495 no 1_456
H23 C32 3.2690 no 2_557
H23 C33 2.9221 no 2_557
H23 H32 3.1494 no 2_557
H23 H33 2.5500 no 2_557
H23 H72 3.0556 no 1_456
H23 H82 3.5430 no 1_456
H26 N7 3.4129 no .
H26 C78 3.3688 no .
H26 H52 3.3735 no .
H26 H53 2.8665 no .
H26 H76B 3.5358 no 2_556
H26 H76C 3.1963 no 2_556
H26 H77B 3.3045 no .
H26 H78A 2.7993 no .
H26 H78C 3.4614 no .
H27 O1 3.3690 no .
H27 C43 3.2098 no .
H27 C44 3.1392 no .
H27 C45 3.3140 no .
H27 C46 3.5974 no .
H27 C52 3.5619 no .
H27 C79 3.2902 no .
H27 H40 3.3394 no 2_556
H27 H43 3.2112 no .
H27 H46 3.5769 no .
H27 H52 2.6796 no .
H27 H75A 3.0407 no 2_556
H27 H78A 3.5686 no .
H27 H79 3.4705 no .
H28 N4 3.3533 no .
H28 C40 3.5131 no 2_556
H28 C44 3.4432 no .
H28 C45 2.8901 no .
H28 C46 3.2670 no .
H28 C47 3.5393 no .
H28 C48 3.5327 no .
H28 C49 3.2334 no .
H28 C50 2.8654 no .
H28 H40 2.7648 no 2_556
H28 H41 3.4662 no 2_556
H28 H64 2.7563 no .
H29 C63 3.3596 no 2_656
H29 C64 3.1711 no 2_656
H29 C65 2.9135 no 2_656
H29 C66 2.8631 no 2_656
H29 C67 3.1033 no 2_656
H29 C68 3.3371 no 2_656
H29 H40 3.3949 no 2_556
H29 H41 3.1553 no 2_556
H29 H64 3.2283 no .
H29 H65 3.2959 no .
H29 H65 3.3185 no 2_656
H29 H66 3.2280 no 2_656
H32 C70 3.5014 no 2_656
H32 C71 3.1123 no 2_656
H32 C72 2.8727 no 2_656
H32 C73 3.0356 no 2_656
H32 C74 3.4497 no 2_656
H32 H22 3.1164 no 2_557
H32 H23 3.1494 no 2_557
H32 H71 3.5180 no 2_656
H32 H72 3.1724 no 2_656
H32 H73 3.4010 no 2_656
H32 H85B 3.0425 no 2_656
H33 C1 3.3129 no 2_557
H33 C5 2.9901 no 2_557
H33 C6 2.7785 no 2_557
H33 C7 3.0641 no 2_557
H33 C23 3.4448 no 2_557
H33 H5 3.1827 no 2_557
H33 H23 2.5500 no 2_557
H33 H83A 2.9759 no 2_656
H34 O3 3.0300 no 1_456
H34 C7 3.4760 no 2_557
H34 C8 3.0678 no 2_557
H34 C34 3.5283 no 2_557
H34 C35 3.0543 no 2_557
H34 H8 2.8063 no 2_557
H34 H34 3.4639 no 2_557
H34 H35 2.5780 no 2_557
H34 H83A 3.5666 no 2_656
H35 C34 3.0355 no 2_557
H35 C35 3.5208 no 2_557
H35 H34 2.5780 no 2_557
H35 H35 3.4365 no 2_557
H35 H83A 3.1327 no 1_456
H37A O1 3.0092 no 2_566
H37A C43 3.5977 no 2_566
H37A H43 2.8840 no 2_566
H37A H46 3.0262 no 2_566
H37A H61 3.4285 no 2_566
H37B O1 3.2064 no 2_566
H37B C46 3.2233 no 2_566
H37B H46 2.5095 no 2_566
H38A N8 3.5594 no 2_566
H38A C81 3.1239 no 2_566
H38A C83 3.3982 no 1_456
H38A H60 3.2862 no 2_566
H38A H81B 2.2941 no 2_566
H38A H81C 3.4287 no 2_566
H38A H83A 3.4886 no 1_456
H38A H83B 3.5238 no 1_456
H38A H83C 2.7064 no 1_456
H38B O2 3.4390 no 2_566
H38B C71 3.4845 no 1_456
H38B C82 3.4141 no 2_566
H38B H71 2.6064 no 1_456
H38B H81B 3.0337 no 2_566
H38B H83C 3.4176 no 1_456
H38C O2 3.5400 no 2_566
H38C N8 2.7223 no 2_566
H38C C80 3.0052 no 2_566
H38C C81 3.0341 no 2_566
H38C C82 3.0266 no 2_566
H38C H46 3.4297 no 2_566
H38C H61 3.5436 no 2_566
H38C H73 3.5905 no 2_566
H38C H80A 2.5441 no 2_566
H38C H80C 3.2969 no 2_566
H38C H81B 2.5738 no 2_566
H38C H81C 3.3568 no 2_566
H38C H82 3.3044 no 2_566
H40 C27 3.0689 no 2_556
H40 C28 2.7006 no 2_556
H40 C29 3.1182 no 2_556
H40 H27 3.3394 no 2_556
H40 H28 2.7648 no 2_556
H40 H29 3.3949 no 2_556
H41 C29 3.5260 no 2_556
H41 C66 3.2984 no 1_455
H41 C67 2.9823 no 1_455
H41 H28 3.4662 no 2_556
H41 H29 3.1553 no 2_556
H41 H66 3.1082 no 1_455
H41 H67 2.5573 no 1_455
H41 H75B 3.3669 no 2_556
H43 O1 2.7410 no .
H43 H27 3.2112 no .
H43 H37A 2.8840 no 2_566
H46 O1 2.5904 no .
H46 C37 3.1808 no 2_566
H46 C79 2.8462 no .
H46 H27 3.5769 no .
H46 H37A 3.0262 no 2_566
H46 H37B 2.5095 no 2_566
H46 H38C 3.4297 no 2_566
H46 H79 2.4183 no .
H48 S2 2.8632 no 2_656
H48 H16 3.4460 no 2_556
H48 H22 3.1877 no 1_654
H48 H65 3.0388 no 2_656
H49 C15 3.0749 no 2_556
H49 C16 3.1373 no 2_556
H49 H15 3.0998 no 2_556
H49 H16 3.1833 no 2_556
H49 H21 2.7971 no 1_654
H49 H66 2.9126 no 2_656
H52 C27 3.4363 no .
H52 C75 3.3555 no 2_556
H52 H26 3.3735 no .
H52 H27 2.6796 no .
H52 H75A 2.8036 no 2_556
H52 H75B 3.1635 no 2_556
H52 H76C 3.2144 no 2_556
H52 H78A 3.5624 no .
H52 H78B 3.4761 no 2_566
H53 C6 3.2665 no .
H53 C7 3.1656 no .
H53 C8 3.4861 no .
H53 C76 3.5487 no 2_556
H53 H14 3.4833 no .
H53 H26 2.8665 no .
H53 H76C 2.6214 no 2_556
H53 H78A 3.0314 no .
H53 H78B 3.5670 no 2_566
H54 N1 3.5564 no .
H54 C1 2.9825 no .
H54 C2 3.1037 no .
H54 C3 3.3861 no .
H54 C4 3.5560 no .
H54 C5 3.5136 no .
H54 C6 3.1973 no .
H54 H2 3.4945 no .
H54 H14 2.8531 no .
H55 S3 3.1952 no 2_466
H55 N7 3.5978 no 2_566
H55 C77 3.4803 no 2_566
H55 H77A 2.7117 no 2_566
H58 C13 3.0504 no 2_466
H58 C14 2.9937 no 2_466
H58 C15 3.0681 no 2_466
H58 C16 3.2224 no 2_466
H58 C17 3.2340 no 2_466
H58 C18 3.1303 no 2_466
H58 H14 3.4537 no 2_466
H58 H15 3.5394 no 2_466
H58 H77C 3.5693 no 2_566
H59 S1 3.2324 no 2_466
H59 O2 3.1239 no 2_565
H59 C18 3.3488 no 2_466
H59 H81A 3.2430 no 2_565
H60 C81 3.1184 no .
H60 C81 3.3956 no 2_565
H60 H11 3.3485 no 2_566
H60 H38A 3.2862 no 2_566
H60 H81A 2.4696 no 2_565
H60 H81B 2.8565 no .
H60 H81C 2.5256 no .
H60 H83B 3.5590 no 2_665
H60 H85A 3.5551 no 1_455
H61 H11 3.5489 no 2_566
H61 H37A 3.4285 no 2_566
H61 H38C 3.5436 no 2_566
H61 H80C 3.2510 no .
H61 H81C 3.1927 no .
H61 H85A 3.1515 no 1_455
H64 C28 2.9792 no .
H64 C29 3.2461 no .
H64 C65 3.3345 no 2_656
H64 H28 2.7563 no .
H64 H29 3.2283 no .
H64 H65 2.7883 no 2_656
H64 H77B 3.5934 no .
H64 H79 3.3748 no .
H65 C29 3.3890 no .
H65 C48 3.4238 no 2_656
H65 C64 3.1725 no 2_656
H65 C65 3.4440 no 2_656
H65 H16 2.9270 no 1_655
H65 H29 3.2959 no .
H65 H29 3.3185 no 2_656
H65 H48 3.0388 no 2_656
H65 H64 2.7883 no 2_656
H65 H65 3.2653 no 2_656
H65 H77B 3.3125 no .
H66 C15 3.1870 no 1_655
H66 C16 3.1701 no 1_655
H66 C49 3.3625 no 2_656
H66 H15 2.6316 no 1_655
H66 H16 2.6063 no 1_655
H66 H29 3.2280 no 2_656
H66 H41 3.1082 no 1_655
H66 H49 2.9126 no 2_656
H66 H75B 3.4877 no 2_656
H67 S3 3.1567 no 1_655
H67 N5 3.0618 no 1_655
H67 C41 3.3576 no 1_655
H67 C51 3.5968 no 1_655
H67 C57 3.3876 no 1_655
H67 C62 3.2980 no 1_655
H67 H41 2.5573 no 1_655
H70 O2 2.6563 no 2_665
H70 C3 3.5514 no 2_566
H70 H2 3.2617 no 2_566
H70 H3 2.7900 no 2_566
H70 H85C 2.9433 no .
H71 O2 3.4927 no 2_665
H71 C2 3.5577 no 1_654
H71 C38 3.5565 no 1_654
H71 C71 3.3595 no 2_665
H71 C72 3.4156 no 2_665
H71 H2 3.3001 no 1_654
H71 H32 3.5180 no 2_656
H71 H38B 2.6064 no 1_654
H71 H71 3.1806 no 2_665
H71 H72 3.2594 no 2_665
H72 O2 3.0864 no .
H72 C3 3.3680 no 1_654
H72 C23 3.3620 no 1_654
H72 C82 3.2367 no .
H72 H3 3.2485 no 1_654
H72 H23 3.0556 no 1_654
H72 H32 3.1724 no 2_656
H72 H71 3.2594 no 2_665
H72 H82 2.7432 no .
H73 C22 3.3743 no 1_654
H73 C82 3.5879 no .
H73 H22 3.0495 no 1_654
H73 H32 3.4010 no 2_656
H73 H38C 3.5905 no 2_566
H73 H80A 3.1537 no .
H73 H82 2.8946 no .
H75A C27 3.2934 no 2_556
H75A C40 3.4508 no 2_556
H75A C41 3.4203 no 2_556
H75A C52 3.3904 no 2_556
H75A H27 3.0407 no 2_556
H75A H52 2.8036 no 2_556
H75B C41 3.4700 no 2_556
H75B C52 3.3469 no 2_556
H75B H15 3.2413 no 2_556
H75B H41 3.3669 no 2_556
H75B H52 3.1635 no 2_556
H75B H66 3.4877 no 2_656
H76A O3 3.5113 no 1_455
H76A C20 3.4447 no 1_654
H76A C21 3.1765 no 1_654
H76A H5 3.0035 no 2_556
H76A H8 3.5205 no 2_556
H76A H14 3.5309 no 2_556
H76A H20 2.9921 no 1_654
H76A H21 2.4589 no 1_654
H76A H80B 3.1375 no .
H76B O3 2.7571 no 1_455
H76B C26 3.5002 no 2_556
H76B C84 3.4708 no 1_455
H76B H8 2.8791 no 2_556
H76B H26 3.5358 no 2_556
H76B H80B 3.4254 no .
H76B H84 3.2828 no 1_455
H76C C5 3.4758 no 2_556
H76C C8 3.3060 no 2_556
H76C C26 3.5462 no 2_556
H76C C52 3.3801 no 2_556
H76C C53 3.0681 no 2_556
H76C H5 2.9781 no 2_556
H76C H8 2.7810 no 2_556
H76C H14 3.3616 no 2_556
H76C H26 3.1963 no 2_556
H76C H52 3.2144 no 2_556
H76C H53 2.6214 no 2_556
H77A S3 3.4579 no 2_566
H77A C55 3.0530 no 2_566
H77A C56 3.3322 no 2_566
H77A C65 3.5922 no .
H77A C66 3.4824 no .
H77A C67 3.5752 no .
H77A H16 3.0702 no 1_655
H77A H55 2.7117 no 2_566
H77B C16 3.5320 no 1_655
H77B C25 3.2596 no .
H77B C26 3.0636 no .
H77B C27 3.3206 no .
H77B C64 3.4429 no .
H77B C65 3.2444 no .
H77B H16 2.8058 no 1_655
H77B H26 3.3045 no .
H77B H64 3.5934 no .
H77B H65 3.3125 no .
H77C C10 3.2554 no .
H77C C16 3.4153 no 1_655
H77C C57 3.4800 no 2_566
H77C H10 2.7702 no .
H77C H16 3.0426 no 1_655
H77C H58 3.5693 no 2_566
H78A O1 3.5122 no 2_566
H78A C26 3.4568 no .
H78A C53 3.4137 no .
H78A H26 2.7993 no .
H78A H27 3.5686 no .
H78A H52 3.5624 no .
H78A H53 3.0314 no .
H78A H78A 3.5243 no 2_566
H78A H78B 2.8375 no 2_566
H78B O1 3.2102 no 2_566
H78B C51 3.3108 no 2_566
H78B C52 3.1122 no 2_566
H78B C53 3.1627 no 2_566
H78B C54 3.3863 no 2_566
H78B C55 3.5220 no 2_566
H78B C56 3.5087 no 2_566
H78B C78 3.3247 no 2_566
H78B H52 3.4761 no 2_566
H78B H53 3.5670 no 2_566
H78B H78A 2.8375 no 2_566
H78B H78B 2.9320 no 2_566
H78C C10 3.1220 no .
H78C C11 2.9499 no .
H78C H10 3.1727 no .
H78C H11 2.8491 no .
H78C H26 3.4614 no .
H79 N6 3.2685 no .
H79 C46 3.0273 no .
H79 C47 3.4986 no .
H79 C63 3.1300 no .
H79 C64 3.2803 no .
H79 H27 3.4705 no .
H79 H46 2.4183 no .
H79 H64 3.3748 no .
H80A C38 3.5008 no 2_566
H80A C44 3.2708 no .
H80A C45 2.9298 no .
H80A C46 3.3108 no .
H80A C50 3.1730 no .
H80A H38C 2.5441 no 2_566
H80A H73 3.1537 no .
H80B O3 3.1710 no 1_455
H80B C19 3.4916 no 1_654
H80B C20 2.8159 no 1_654
H80B C21 3.0100 no 1_654
H80B C84 3.3953 no 1_455
H80B H20 2.7675 no 1_654
H80B H21 3.0947 no 1_654
H80B H76A 3.1375 no .
H80B H76B 3.4254 no .
H80C O3 3.3292 no 1_455
H80C N9 3.2565 no 1_455
H80C C39 3.5528 no .
H80C C44 3.5043 no .
H80C C84 3.1387 no 1_455
H80C C85 3.3646 no 1_455
H80C H38C 3.2969 no 2_566
H80C H61 3.2510 no .
H80C H84 3.4729 no 1_455
H80C H85A 2.6549 no 1_455
H81A C60 3.2632 no 2_565
H81A C81 3.1283 no 2_565
H81A C83 3.3489 no 1_455
H81A H59 3.2430 no 2_565
H81A H60 2.4696 no 2_565
H81A H81A 3.0043 no 2_565
H81A H81B 2.8901 no 2_565
H81A H81C 2.9585 no 2_565
H81A H83B 2.8150 no 1_455
H81A H83C 3.1692 no 1_455
H81B C38 2.7719 no 2_566
H81B C81 3.4016 no 2_565
H81B H38A 2.2941 no 2_566
H81B H38B 3.0337 no 2_566
H81B H38C 2.5738 no 2_566
H81B H60 2.8565 no .
H81B H81A 2.8901 no 2_565
H81B H81B 3.5490 no 2_565
H81B H81C 3.2461 no 2_565
H81B H83C 2.9216 no 2_665
H81C N9 3.2038 no 1_455
H81C C60 3.2854 no .
H81C C81 3.4599 no 2_565
H81C C83 3.3432 no 1_455
H81C C85 3.0567 no 1_455
H81C H38A 3.4287 no 2_566
H81C H38C 3.3568 no 2_566
H81C H60 2.5256 no .
H81C H61 3.1927 no .
H81C H81A 2.9585 no 2_565
H81C H81B 3.2461 no 2_565
H81C H83B 3.1734 no 1_455
H81C H83C 3.1168 no 1_455
H81C H85A 2.6599 no 1_455
H81C H85C 2.9103 no 1_455
H82 C19 3.1936 no 1_654
H82 C20 3.3115 no 1_654
H82 C21 3.3166 no 1_654
H82 C22 3.1877 no 1_654
H82 C23 3.0900 no 1_654
H82 C24 3.1115 no 1_654
H82 C72 3.3813 no .
H82 C73 3.4624 no .
H82 H3 3.5589 no 1_654
H82 H23 3.5430 no 1_654
H82 H38C 3.3044 no 2_566
H82 H72 2.7432 no .
H82 H73 2.8946 no .
H83A C11 3.5930 no 1_654
H83A C12 3.5531 no 1_654
H83A C32 3.3343 no 2_656
H83A C33 2.9281 no 2_656
H83A C34 3.2816 no 2_656
H83A H33 2.9759 no 2_656
H83A H34 3.5666 no 2_656
H83A H35 3.1327 no 1_654
H83A H38A 3.4886 no 1_654
H83B C81 3.3162 no 1_655
H83B H38A 3.5238 no 1_654
H83B H60 3.5590 no 2_665
H83B H81A 2.8150 no 1_655
H83B H81C 3.1734 no 1_655
H83C C38 3.4812 no 1_654
H83C C81 3.5798 no 1_655
H83C H38A 2.7064 no 1_654
H83C H38B 3.4176 no 1_654
H83C H81A 3.1692 no 1_655
H83C H81B 2.9216 no 2_665
H83C H81C 3.1168 no 1_655
H84 N3 3.4099 no 2_656
H84 C25 3.4542 no 2_656
H84 C30 3.4789 no 2_656
H84 C31 2.9693 no 2_656
H84 C32 3.4842 no 2_656
H84 C36 3.0151 no 2_656
H84 H8 3.4159 no 2_656
H84 H76B 3.2828 no 1_655
H84 H80C 3.4729 no 1_655
H85A C61 3.5306 no 1_655
H85A C80 3.5438 no 1_655
H85A C81 3.5383 no 1_655
H85A H60 3.5551 no 1_655
H85A H61 3.1515 no 1_655
H85A H80C 2.6549 no 1_655
H85A H81C 2.6599 no 1_655
H85B S2 3.0509 no 2_656
H85B C30 3.5817 no 2_656
H85B C31 2.9569 no 2_656
H85B C32 3.1035 no 2_656
H85B H32 3.0425 no 2_656
H85C C70 3.2986 no .
H85C H70 2.9433 no .
H85C H81C 2.9103 no 1_655

loop_
_geom_torsion_atom_site_label_1
_geom_torsion_atom_site_label_2
_geom_torsion_atom_site_label_3
_geom_torsion_atom_site_label_4
_geom_torsion
_geom_torsion_publ_flag
C18 S1 C19 C20 -156.8(5) no
C18 S1 C19 C24 28.0(6) no
C19 S1 C18 C13 -29.8(5) no
C19 S1 C18 C17 155.0(5) no
C30 S2 C31 C32 161.6(6) no
C30 S2 C31 C36 -23.9(8) no
C31 S2 C30 C25 22.5(7) no
C31 S2 C30 C29 -162.1(5) no
C56 S3 C57 C58 -150.5(7) no
C56 S3 C57 C62 37.8(8) no
C57 S3 C56 C51 -35.2(7) no
C57 S3 C56 C55 147.1(6) no
C68 S4 C69 C70 -158.2(5) no
C68 S4 C69 C74 27.2(5) no
C69 S4 C68 C63 -27.2(6) no
C69 S4 C68 C67 159.2(5) no
C1 N1 C12 C7 -0.3(9) no
C1 N1 C12 C11 -178.1(7) no
C12 N1 C1 C2 -179.7(7) no
C12 N1 C1 C6 -0.5(9) no
C1 N1 C37 C38 94.9(11) no
C37 N1 C1 C2 -7.1(15) no
C37 N1 C1 C6 172.1(9) no
C12 N1 C37 C38 -93.6(10) no
C37 N1 C12 C7 -173.1(9) no
C37 N1 C12 C11 9.1(15) no
C4 N2 C13 C14 9.0(8) no
C4 N2 C13 C18 -170.7(5) no
C13 N2 C4 C3 102.2(7) no
C13 N2 C4 C5 -81.9(7) no
C4 N2 C24 C19 169.2(5) no
C4 N2 C24 C23 -9.5(8) no
C24 N2 C4 C3 -92.2(6) no
C24 N2 C4 C5 83.7(8) no
C13 N2 C24 C19 -26.1(8) no
C13 N2 C24 C23 155.2(5) no
C24 N2 C13 C14 -155.7(5) no
C24 N2 C13 C18 24.6(8) no
C9 N3 C25 C26 2.6(9) no
C9 N3 C25 C30 178.4(6) no
C25 N3 C9 C8 74.8(7) no
C25 N3 C9 C10 -104.4(8) no
C9 N3 C36 C31 -179.4(7) no
C9 N3 C36 C35 -1.0(11) no
C36 N3 C9 C8 -87.2(9) no
C36 N3 C9 C10 93.6(7) no
C25 N3 C36 C31 19.5(11) no
C25 N3 C36 C35 -162.1(6) no
C36 N3 C25 C26 163.5(6) no
C36 N3 C25 C30 -20.6(10) no
C39 N4 C50 C45 1.1(7) no
C39 N4 C50 C49 179.5(6) no
C50 N4 C39 C40 176.7(6) no
C50 N4 C39 C44 -0.0(7) no
C39 N4 C75 C76 91.8(7) no
C75 N4 C39 C40 -2.8(11) no
C75 N4 C39 C44 -179.5(6) no
C50 N4 C75 C76 -87.6(8) no
C75 N4 C50 C45 -179.4(6) no
C75 N4 C50 C49 -1.1(11) no
C42 N5 C51 C52 12.1(10) no
C42 N5 C51 C56 -168.6(6) no
C51 N5 C42 C41 103.7(8) no
C51 N5 C42 C43 -77.5(8) no
C42 N5 C62 C57 170.7(7) no
C42 N5 C62 C61 -9.4(12) no
C62 N5 C42 C41 -100.0(7) no
C62 N5 C42 C43 78.8(10) no
C51 N5 C62 C57 -33.8(11) no
C51 N5 C62 C61 146.2(7) no
C62 N5 C51 C52 -143.1(6) no
C62 N5 C51 C56 36.3(10) no
C47 N6 C63 C64 1.5(8) no
C47 N6 C63 C68 -174.5(5) no
C63 N6 C47 C46 100.8(6) no
C63 N6 C47 C48 -79.3(8) no
C47 N6 C74 C69 174.6(5) no
C47 N6 C74 C73 -4.2(8) no
C74 N6 C47 C46 -96.5(7) no
C74 N6 C47 C48 83.5(7) no
C63 N6 C74 C69 -23.5(9) no
C63 N6 C74 C73 157.6(6) no
C74 N6 C63 C64 -160.4(6) no
C74 N6 C63 C68 23.6(9) no
C77 N7 C79 O1 174.5(11) no
C78 N7 C79 O1 -3.2(19) no
C80 N8 C82 O2 -176(3) no
C81 N8 C82 O2 -7(4) no
N1 C1 C2 C3 -179.8(8) no
N1 C1 C6 C5 179.7(6) no
N1 C1 C6 C7 1.1(8) no
C2 C1 C6 C5 -1.0(11) no
C2 C1 C6 C7 -179.7(7) no
C6 C1 C2 C3 1.0(11) no
C1 C2 C3 C4 -2.0(11) no
C2 C3 C4 N2 178.9(7) no
C2 C3 C4 C5 3.1(11) no
N2 C4 C5 C6 -178.6(5) no
C3 C4 C5 C6 -2.9(10) no
C4 C5 C6 C1 1.9(9) no
C4 C5 C6 C7 -179.9(6) no
C1 C6 C7 C8 -178.9(7) no
C1 C6 C7 C12 -1.2(7) no
C5 C6 C7 C8 2.7(14) no
C5 C6 C7 C12 -179.6(7) no
C6 C7 C8 C9 178.6(7) no
C6 C7 C12 N1 0.9(8) no
C6 C7 C12 C11 178.9(6) no
C8 C7 C12 N1 179.1(6) no
C8 C7 C12 C11 -2.9(11) no
C12 C7 C8 C9 1.1(10) no
C7 C8 C9 N3 -176.0(6) no
C7 C8 C9 C10 3.2(10) no
N3 C9 C10 C11 173.0(6) no
C8 C9 C10 C11 -6.1(11) no
C9 C10 C11 C12 4.2(12) no
C10 C11 C12 N1 177.9(8) no
C10 C11 C12 C7 0.3(12) no
N2 C13 C14 C15 179.5(5) no
N2 C13 C18 S1 7.6(8) no
N2 C13 C18 C17 -177.3(5) no
C14 C13 C18 S1 -172.1(5) no
C14 C13 C18 C17 3.0(8) no
C18 C13 C14 C15 -0.8(9) no
C13 C14 C15 C16 -1.9(10) no
C14 C15 C16 C17 2.2(10) no
C15 C16 C17 C18 0.1(11) no
C16 C17 C18 S1 172.5(6) no
C16 C17 C18 C13 -2.8(10) no
S1 C19 C20 C21 -173.7(5) no
S1 C19 C24 N2 -4.9(9) no
S1 C19 C24 C23 173.9(4) no
C20 C19 C24 N2 -180.0(7) no
C20 C19 C24 C23 -1.2(10) no
C24 C19 C20 C21 1.4(11) no
C19 C20 C21 C22 -0.1(12) no
C20 C21 C22 C23 -1.3(12) no
C21 C22 C23 C24 1.5(12) no
C22 C23 C24 N2 178.5(6) no
C22 C23 C24 C19 -0.3(10) no
N3 C25 C26 C27 177.2(6) no
N3 C25 C30 S2 -3.7(10) no
N3 C25 C30 C29 -179.0(6) no
C26 C25 C30 S2 172.3(6) no
C26 C25 C30 C29 -2.9(10) no
C30 C25 C26 C27 1.1(11) no
C25 C26 C27 C28 0.4(12) no
C26 C27 C28 C29 -0.0(13) no
C27 C28 C29 C30 -1.9(13) no
C28 C29 C30 S2 -171.9(7) no
C28 C29 C30 C25 3.5(12) no
S2 C31 C32 C33 173.3(6) no
S2 C31 C36 N3 5.9(12) no
S2 C31 C36 C35 -172.4(6) no
C32 C31 C36 N3 -179.5(8) no
C32 C31 C36 C35 2.1(12) no
C36 C31 C32 C33 -1.5(13) no
C31 C32 C33 C34 -0.8(15) no
C32 C33 C34 C35 2.4(16) no
C33 C34 C35 C36 -1.8(16) no
C34 C35 C36 N3 -178.9(9) no
C34 C35 C36 C31 -0.6(14) no
N4 C39 C40 C41 -177.7(6) no
N4 C39 C44 C43 -178.8(5) no
N4 C39 C44 C45 -1.0(7) no
C40 C39 C44 C43 4.1(10) no
C40 C39 C44 C45 -178.1(6) no
C44 C39 C40 C41 -1.3(11) no
C39 C40 C41 C42 -0.9(12) no
C40 C41 C42 N5 179.2(7) no
C40 C41 C42 C43 0.4(12) no
N5 C42 C43 C44 -176.4(6) no
C41 C42 C43 C44 2.4(10) no
C42 C43 C44 C39 -4.6(10) no
C42 C43 C44 C45 178.3(6) no
C39 C44 C45 C46 -177.9(6) no
C39 C44 C45 C50 1.6(7) no
C43 C44 C45 C46 -0.5(12) no
C43 C44 C45 C50 179.0(7) no
C44 C45 C46 C47 179.2(6) no
C44 C45 C50 N4 -1.7(7) no
C44 C45 C50 C49 179.8(5) no
C46 C45 C50 N4 177.9(6) no
C46 C45 C50 C49 -0.6(9) no
C50 C45 C46 C47 -0.4(9) no
C45 C46 C47 N6 -178.7(5) no
C45 C46 C47 C48 1.4(10) no
N6 C47 C48 C49 178.6(6) no
C46 C47 C48 C49 -1.4(10) no
C47 C48 C49 C50 0.4(10) no
C48 C49 C50 N4 -177.6(6) no
C48 C49 C50 C45 0.6(10) no
N5 C51 C52 C53 179.8(6) no
N5 C51 C56 S3 3.9(10) no
N5 C51 C56 C55 -178.3(6) no
C52 C51 C56 S3 -176.7(6) no
C52 C51 C56 C55 1.1(11) no
C56 C51 C52 C53 0.4(11) no
C51 C52 C53 C54 -1.3(14) no
C52 C53 C54 C55 0.8(14) no
C53 C54 C55 C56 0.7(13) no
C54 C55 C56 S3 176.0(7) no
C54 C55 C56 C51 -1.6(13) no
S3 C57 C58 C59 -171.1(8) no
S3 C57 C62 N5 -8.2(12) no
S3 C57 C62 C61 171.9(6) no
C58 C57 C62 N5 179.8(9) no
C58 C57 C62 C61 -0.1(14) no
C62 C57 C58 C59 0.8(16) no
C57 C58 C59 C60 0.2(19) no
C58 C59 C60 C61 -1.9(18) no
C59 C60 C61 C62 2.6(17) no
C60 C61 C62 N5 178.5(9) no
C60 C61 C62 C57 -1.6(15) no
N6 C63 C64 C65 179.1(6) no
N6 C63 C68 S4 5.9(9) no
N6 C63 C68 C67 179.3(5) no
C64 C63 C68 S4 -170.3(5) no
C64 C63 C68 C67 3.1(9) no
C68 C63 C64 C65 -4.7(9) no
C63 C64 C65 C66 2.7(11) no
C64 C65 C66 C67 1.2(12) no
C65 C66 C67 C68 -2.7(13) no
C66 C67 C68 S4 174.1(7) no
C66 C67 C68 C63 0.4(11) no
S4 C69 C70 C71 -173.5(5) no
S4 C69 C74 N6 -6.0(8) no
S4 C69 C74 C73 172.9(4) no
C70 C69 C74 N6 179.5(6) no
C70 C69 C74 C73 -1.5(9) no
C74 C69 C70 C71 1.2(10) no
C69 C70 C71 C72 0.2(11) no
C70 C71 C72 C73 -1.3(12) no
C71 C72 C73 C74 1.0(11) no
C72 C73 C74 N6 179.3(6) no
C72 C73 C74 C69 0.4(10) no
